data_4515689
loop_
_publ_author_name
'Nicholls, Leo D. M.'
'Marx, Maximilian'
'Hartung, Thierry'
'Gonz\'alez-Fern\'andez, Elisa'
'Golz, Christopher'
'Alcarazo, Manuel'

_publ_section_title
;
 TADDOL-Derived Cationic Phosphonites: Toward an Effective
 Enantioselective Synthesis of [6]Helicenes via Au-Catalyzed Alkyne
 Hydroarylation
;
_journal_issue 7
_journal_name_full 'ACS Catalysis'
_journal_page_first 6079
_journal_paper_doi 10.1021/acscatal.8b01374
_journal_volume 8
_journal_year 2018
_chemical_absolute_configuration ad
_chemical_formula_moiety 'F6 Sb, C H2 Cl2, C63 H57 F12 N3 O4 P'
_chemical_formula_sum 'C64 H59 Cl2 F18 N3 O4 P Sb'
_chemical_formula_weight 1499.76
_space_group_crystal_system monoclinic
_space_group_IT_number 4
_space_group_name_Hall 'P 2yb'
_space_group_name_H-M_alt 'P 1 21 1'
_atom_sites_solution_hydrogens geom
_atom_sites_solution_primary dual
_audit_creation_date 2018-04-04
_audit_creation_method
;
Olex2 1.2
(compiled 2017.08.10 svn.r3458 for OlexSys, GUI svn.r5381)
;
_cell_angle_alpha 90
_cell_angle_beta 98.349(3)
_cell_angle_gamma 90
_cell_formula_units_Z 4
_cell_length_a 11.2724(11)
_cell_length_b 25.712(2)
_cell_length_c 22.718(2)
_cell_measurement_reflns_used 5634
_cell_measurement_temperature 100
_cell_measurement_theta_max 26.242
_cell_measurement_theta_min 2.292
_cell_volume 6514.7(10)
_computing_cell_refinement 'SAINT V8.38A (?, 2016)'
_computing_data_reduction 'SAINT V8.38A (?, 2016)'
_computing_molecular_graphics 'Olex2 (Dolomanov et al., 2009)'
_computing_publication_material 'Olex2 (Dolomanov et al., 2009)'
_computing_structure_refinement 'XL (Sheldrick, 2008)'
_computing_structure_solution 'ShelXT (Sheldrick, 2015)'
_diffrn_ambient_temperature 99.99
_diffrn_measured_fraction_theta_full 0.999
_diffrn_measured_fraction_theta_max 0.988
_diffrn_measurement_device_type 'Bruker APEX-II CCD'
_diffrn_measurement_method '\f and \w scans'
_diffrn_radiation_type MoK\a
_diffrn_radiation_wavelength 0.71073
_diffrn_reflns_av_R_equivalents 0.0590
_diffrn_reflns_av_unetI/netI 0.0749
_diffrn_reflns_Laue_measured_fraction_full 0.999
_diffrn_reflns_Laue_measured_fraction_max 0.988
_diffrn_reflns_limit_h_max 14
_diffrn_reflns_limit_h_min -14
_diffrn_reflns_limit_k_max 33
_diffrn_reflns_limit_k_min -33
_diffrn_reflns_limit_l_max 30
_diffrn_reflns_limit_l_min -28
_diffrn_reflns_number 90698
_diffrn_reflns_point_group_measured_fraction_full 0.997
_diffrn_reflns_point_group_measured_fraction_max 0.984
_diffrn_reflns_theta_full 25.242
_diffrn_reflns_theta_max 28.089
_diffrn_reflns_theta_min 2.294
_exptl_absorpt_coefficient_mu 0.631
_exptl_absorpt_correction_T_max 0.4143
_exptl_absorpt_correction_T_min 0.3268
_exptl_absorpt_correction_type multi-scan
_exptl_absorpt_process_details
;
SADABS-2016/2 (Bruker,2016/2) was used for absorption correction.
wR2(int) was 0.1380 before and 0.0603 after correction.
The Ratio of minimum to maximum transmission is 0.7888.
The \l/2 correction factor is Not present.
;
_exptl_crystal_colour colourless
_exptl_crystal_colour_primary colourless
_exptl_crystal_density_diffrn 1.529
_exptl_crystal_description plate
_exptl_crystal_F_000 3032
_exptl_crystal_size_max 0.2
_exptl_crystal_size_mid 0.2
_exptl_crystal_size_min 0.05
_refine_diff_density_max 1.501
_refine_diff_density_min -1.314
_refine_diff_density_rms 0.085
_refine_ls_abs_structure_details
;
 Flack x determined using 8032 quotients [(I+)-(I-)]/[(I+)+(I-)]
 (Parsons, Flack and Wagner, Acta Cryst. B69 (2013) 249-259).
;
_refine_ls_abs_structure_Flack -0.004(6)
_refine_ls_extinction_method none
_refine_ls_goodness_of_fit_ref 1.019
_refine_ls_hydrogen_treatment constr
_refine_ls_matrix_type full
_refine_ls_number_parameters 1803
_refine_ls_number_reflns 31219
_refine_ls_number_restraints 94
_refine_ls_restrained_S_all 1.019
_refine_ls_R_factor_all 0.0964
_refine_ls_R_factor_gt 0.0634
_refine_ls_shift/su_max 0.001
_refine_ls_shift/su_mean 0.000
_refine_ls_structure_factor_coef Fsqd
_refine_ls_weighting_details 'w=1/[\s^2^(Fo^2^)+(0.0782P)^2^+6.0525P] where P=(Fo^2^+2Fc^2^)/3'
_refine_ls_weighting_scheme calc
_refine_ls_wR_factor_gt 0.1463
_refine_ls_wR_factor_ref 0.1638
_reflns_Friedel_coverage 0.949
_reflns_Friedel_fraction_full 0.994
_reflns_Friedel_fraction_max 0.980
_reflns_number_gt 22224
_reflns_number_total 31219
_reflns_threshold_expression 'I > 2\s(I)'
_cod_data_source_file cs8b01374_si_005.cif
_cod_data_source_block mo_0270_cg_0m
_cod_original_cell_volume 6514.6(11)
_cod_database_code 4515689
_shelx_shelxl_version_number 2016/6
_shelx_space_group_comment
;
The symmetry employed for this shelxl refinement is uniquely defined
by the following loop, which should always be used as a source of
symmetry information in preference to the above space-group names.
They are only intended as comments.
;
_shelx_estimated_absorpt_t_max 0.969
_shelx_estimated_absorpt_t_min 0.884
_olex2_refinement_description
;
1. Fixed Uiso
 At 1.2 times of:
  All C(H) groups, All C(H,H) groups
 At 1.5 times of:
  All C(H,H,H) groups
2. Restrained planarity
 C75B, C76B, C77B, C78B, C79B, C80B, C81B, C82B, C83B
 with sigma of 0.1
 C75A, C76A, C77A, C78A, C79A, C80A, C81A, C82A, C83A
 with sigma of 0.1
3. Uiso/Uaniso restraints and constraints
Uanis(C64B) = Uanis(C64A)
Uanis(N4B) = Uanis(N4A)
Uanis(C65B) = Uanis(C65A)
Uanis(N6B) = Uanis(N6A)
Uanis(N5A) = Uanis(N5B)
Uanis(C65A) = Uanis(N4B)
Uanis(C65B) = Uanis(N4A)
4. Rigid body (RIGU) restrains
 Cl3, C2L, Cl4
 with sigma for 1-2 distances of 0.004 and sigma for 1-3 distances of 0.004
 F19, F20, F21, C126
 with sigma for 1-2 distances of 0.004 and sigma for 1-3 distances of 0.004
 C82B, C78B, C79B, C80B, C75B, C76B, C77B
 with sigma for 1-2 distances of 0.004 and sigma for 1-3 distances of 0.004
 Cl8, C4L, Cl7
 with sigma for 1-2 distances of 0.004 and sigma for 1-3 distances of 0.004
 Cl4, C2L, Cl3
 with sigma for 1-2 distances of 0.001 and sigma for 1-3 distances of 0.001
5. Others
 Sof(Cl3)=Sof(Cl4)=Sof(C2L)=Sof(HB)=Sof(HC)=Sof(Cl7)=Sof(Cl8)=Sof(C4L)=
 Sof(H4LA)=Sof(H4LB)=Sof(N4B)=Sof(N5B)=Sof(N6B)=Sof(C65B)=Sof(C64B)=Sof(C78B)=
 Sof(C77B)=Sof(H9EA)=Sof(C76B)=Sof(C75B)=Sof(C80B)=Sof(C79B)=Sof(H0FA)=
 Sof(C81B)=Sof(H4FA)=Sof(H5FA)=Sof(H6FA)=Sof(C82B)=Sof(H0GA)=Sof(H1GA)=
 Sof(H2GA)=Sof(C83B)=Sof(H6GA)=Sof(H7GA)=Sof(H8GA)=1-FVAR(1)
 Sof(Cl1)=Sof(Cl2)=Sof(C1L)=Sof(H)=Sof(HA)=Sof(Cl5)=Sof(Cl6)=Sof(C3L)=Sof(HD)=
 Sof(HE)=Sof(N6A)=Sof(N5A)=Sof(N4A)=Sof(C64A)=Sof(C65A)=Sof(C78A)=Sof(C77A)=
 Sof(H7EA)=Sof(C76A)=Sof(C75A)=Sof(C80A)=Sof(C79A)=Sof(H8EA)=Sof(C81A)=
 Sof(H1FA)=Sof(H2FA)=Sof(H3FA)=Sof(C82A)=Sof(H7FA)=Sof(H8FA)=Sof(H9FA)=
 Sof(C83A)=Sof(H3GA)=Sof(H4GA)=Sof(H5GA)=FVAR(1)
6.a Ternary CH refined with riding coordinates:
 C31(H2BA), C32(H3BA), C94(H0IA), C95(H1IA)
6.b Secondary CH2 refined with riding coordinates:
 C1L(H,HA), C2L(HB,HC), C3L(HD,HE), C4L(H4LA,H4LB)
6.c Aromatic/amide H refined with riding coordinates:
 C5(HF), C7(HG), C14(HQ), C16(HR), C23(H1AA), C25(H2AA), C35(H4BA), C36(H5BA),
 C38(H6BA), C39(H7BA), C42(H8BA), C43(H9BA), C45(H0CA), C46(H1CA), C51(H8CA),
 C52(H9CA), C54(H0DA), C55(H1DA), C58(H2DA), C59(H3DA), C61(H4DA), C62(H5DA),
 C68(H6DA), C70(H7DA), C77A(H7EA), C79A(H8EA), C77B(H9EA), C79B(H0FA),
 C86(H9GA), C88(H0HA), C98(H2IA), C99(H3IA), C101(H4IA), C102(H5IA), C105(H6IA),
  C106(H7IA), C108(H8IA), C109(H9IA), C114(H6JA), C115(H7JA), C117(H8JA),
 C118(H9JA), C121(H0KA), C122(H1KA), C124(H2KA), C125(H3KA)
6.d Fitted pentagon refined as free rotating group:
 N4B(N5B,N6B,C65B,C64B), N6A(N5A,N4A,C64A,C65A)
6.e Fitted hexagon refined as free rotating group:
 C78A(C77A,C76A,C75A,C80A,C79A), C78B(C77B,C76B,C75B,C80B,C79B)
6.f Idealised Me refined as rotating group:
 C9(HH,HI,HJ), C10(HK,HL,HM), C11(HN,HO,HP), C18(HS,HT,HU), C19(HV,HW,HX),
 C20(HY,HZ,H0AA), C27(H3AA,H4AA,H5AA), C28(H6AA,H7AA,H8AA), C29(H9AA,H0BA,H1BA),
  C48(H2CA,H3CA,H4CA), C49(H5CA,H6CA,H7CA), C72(H8DA,H9DA,H0EA), C73(H1EA,H2EA,
 H3EA), C74(H4EA,H5EA,H6EA), C81A(H1FA,H2FA,H3FA), C81B(H4FA,H5FA,H6FA),
 C82A(H7FA,H8FA,H9FA), C82B(H0GA,H1GA,H2GA), C83A(H3GA,H4GA,H5GA), C83B(H6GA,
 H7GA,H8GA), C90(H1HA,H2HA,H3HA), C91(H4HA,H5HA,H6HA), C92(H7HA,H8HA,H9HA),
 C111(H0JA,H1JA,H2JA), C112(H3JA,H4JA,H5JA)
;
_olex2_submission_special_instructions 'No special instructions were received'

loop_
_space_group_symop_operation_xyz
'x, y, z'
'-x, y+1/2, -z'

loop_
_atom_site_label
_atom_site_type_symbol
_atom_site_fract_x
_atom_site_fract_y
_atom_site_fract_z
_atom_site_U_iso_or_equiv
_atom_site_adp_type
_atom_site_occupancy
_atom_site_site_symmetry_order
_atom_site_calc_flag
_atom_site_refinement_flags_posn
_atom_site_refinement_flags_adp
_atom_site_refinement_flags_occupancy
_atom_site_disorder_assembly
_atom_site_disorder_group
Sb1 Sb 0.84446(6) 0.86697(2) 0.16828(3) 0.05670(19) Uani 1 1 d . . . . .
F26 F 0.7818(9) 0.8015(3) 0.1515(6) 0.139(4) Uani 1 1 d . . . . .
F27 F 0.7872(10) 0.8616(4) 0.2448(4) 0.125(3) Uani 1 1 d . . . . .
F28 F 0.9942(7) 0.8410(3) 0.1993(5) 0.109(3) Uani 1 1 d . . . . .
F29 F 0.8953(7) 0.9333(3) 0.1941(4) 0.100(3) Uani 1 1 d . . . . .
F30 F 0.8940(9) 0.8791(6) 0.0977(4) 0.158(5) Uani 1 1 d . . . . .
F31 F 0.6943(6) 0.8939(3) 0.1370(4) 0.084(2) Uani 1 1 d . . . . .
Sb2 Sb 0.24987(5) 0.74981(2) -0.37007(3) 0.04288(15) Uani 1 1 d . . . . .
F32 F 0.3524(5) 0.7894(3) -0.3149(3) 0.0654(16) Uani 1 1 d . . . . .
F33 F 0.1522(5) 0.7360(2) -0.3120(3) 0.0747(19) Uani 1 1 d . . . . .
F34 F 0.1480(6) 0.7121(2) -0.4260(3) 0.076(2) Uani 1 1 d . . . . .
F35 F 0.3467(6) 0.7661(3) -0.4276(3) 0.0767(19) Uani 1 1 d . . . . .
F36 F 0.1586(5) 0.80947(19) -0.3922(2) 0.0492(12) Uani 1 1 d . . . . .
F37 F 0.3393(5) 0.6902(2) -0.3480(3) 0.0680(17) Uani 1 1 d . . . . .
Cl1 Cl 0.6677(6) 0.43933(19) -0.1562(2) 0.0766(15) Uani 0.699(5) 1 d . . P A 1
Cl2 Cl 0.8311(5) 0.48893(19) -0.2242(2) 0.0845(14) Uani 0.699(5) 1 d . . P A 1
C1L C 0.8070(17) 0.4339(7) -0.1815(8) 0.070(5) Uani 0.699(5) 1 d . . P A 1
H H 0.808520 0.402117 -0.205903 0.084 Uiso 0.699(5) 1 calc R . P A 1
HA H 0.871600 0.431189 -0.147097 0.084 Uiso 0.699(5) 1 calc R . P A 1
Cl3 Cl 0.654(3) 0.6059(12) -0.2768(19) 0.245(14) Uani 0.301(5) 1 d . U P A 1
Cl4 Cl 0.624(3) 0.6517(11) -0.3866(14) 0.199(11) Uani 0.301(5) 1 d . U P A 1
C2L C 0.674(5) 0.6664(19) -0.313(3) 0.121(12) Uani 0.301(5) 1 d . U P A 1
HB H 0.625463 0.694324 -0.298176 0.146 Uiso 0.301(5) 1 calc R . P A 1
HC H 0.759370 0.677122 -0.307209 0.146 Uiso 0.301(5) 1 calc R . P A 1
Cl5 Cl 0.7102(4) 0.56056(15) -0.34408(17) 0.0639(11) Uani 0.699(5) 1 d . . P A 2
Cl6 Cl 0.5853(4) 0.66008(18) -0.3546(2) 0.0622(11) Uani 0.699(5) 1 d . . P A 2
C3L C 0.7249(13) 0.6284(6) -0.3586(6) 0.048(3) Uani 0.699(5) 1 d . . P A 2
HD H 0.788307 0.643716 -0.328933 0.058 Uiso 0.699(5) 1 calc R . P A 2
HE H 0.748005 0.633392 -0.398621 0.058 Uiso 0.699(5) 1 calc R . P A 2
Cl7 Cl 0.938(2) 0.5133(11) -0.0627(9) 0.169(10) Uani 0.301(5) 1 d . U P A 2
Cl8 Cl 0.957(2) 0.4452(6) 0.0458(9) 0.145(7) Uani 0.301(5) 1 d . U P A 2
C4L C 1.058(9) 0.487(5) 0.002(4) 0.20(5) Uani 0.301(5) 1 d . U P A 2
H4LA H 1.119997 0.465944 -0.014026 0.236 Uiso 0.301(5) 1 calc R . P A 2
H4LB H 1.097642 0.515956 0.026064 0.236 Uiso 0.301(5) 1 calc R . P A 2
P1 P 0.14089(15) 0.46169(6) 0.47893(8) 0.0234(4) Uani 1 1 d . . . . .
F1 F 0.5250(7) 0.6115(3) 0.3165(4) 0.094(2) Uani 1 1 d . . . . .
F2 F 0.4123(8) 0.6019(3) 0.2371(3) 0.097(3) Uani 1 1 d . . . . .
F3 F 0.3587(8) 0.6496(2) 0.3031(5) 0.110(3) Uani 1 1 d . . . . .
F4 F -0.0671(8) 0.3319(4) 0.1213(3) 0.117(4) Uani 1 1 d . . . . .
F5 F -0.2073(6) 0.3747(3) 0.1456(3) 0.086(2) Uani 1 1 d . . . . .
F6 F -0.1767(13) 0.2968(4) 0.1751(3) 0.164(6) Uani 1 1 d . . . . .
F7 F 0.7574(4) 0.3606(3) 0.6006(3) 0.0695(17) Uani 1 1 d . . . . .
F8 F 0.7131(5) 0.4332(2) 0.6349(3) 0.0707(18) Uani 1 1 d . . . . .
F9 F 0.6895(5) 0.3641(4) 0.6829(3) 0.097(3) Uani 1 1 d . . . . .
F10 F -0.0875(7) 0.2418(4) 0.7063(3) 0.104(3) Uani 1 1 d . . . . .
F11 F -0.0751(9) 0.1818(3) 0.6448(5) 0.132(4) Uani 1 1 d . . . . .
F12 F -0.2171(5) 0.2354(3) 0.6319(3) 0.0712(19) Uani 1 1 d . . . . .
O1 O 0.0817(4) 0.44533(17) 0.4118(2) 0.0237(10) Uani 1 1 d . . . . .
O2 O 0.1147(4) 0.41020(17) 0.5163(2) 0.0251(10) Uani 1 1 d . . . . .
O3 O 0.3067(4) 0.35780(19) 0.3686(2) 0.0318(11) Uani 1 1 d . . . . .
O4 O 0.2112(4) 0.29445(17) 0.4436(2) 0.0272(10) Uani 1 1 d . . . . .
N1 N 0.0241(5) 0.5271(2) 0.5474(3) 0.0269(12) Uani 1 1 d . . . . .
N2 N -0.0682(5) 0.5575(2) 0.5531(3) 0.0283(13) Uani 1 1 d . . . . .
N3 N -0.1431(5) 0.5495(2) 0.5032(3) 0.0244(12) Uani 1 1 d . . . . .
C1 C 0.0095(6) 0.4988(3) 0.4961(3) 0.0207(12) Uani 1 1 d . . . . .
C2 C -0.1012(6) 0.5133(2) 0.4667(3) 0.0242(14) Uani 1 1 d . . . . .
C3 C 0.1238(6) 0.5230(3) 0.5962(3) 0.0322(17) Uani 1 1 d . . . . .
C4 C 0.1144(7) 0.4878(3) 0.6402(4) 0.0351(17) Uani 1 1 d . . . . .
C5 C 0.2137(8) 0.4845(4) 0.6856(4) 0.043(2) Uani 1 1 d . . . . .
HF H 0.211401 0.460571 0.717284 0.052 Uiso 1 1 calc R . . . .
C6 C 0.3140(8) 0.5151(4) 0.6852(4) 0.046(2) Uani 1 1 d . . . . .
C7 C 0.3167(7) 0.5504(4) 0.6395(4) 0.046(2) Uani 1 1 d . . . . .
HG H 0.385780 0.571607 0.639876 0.055 Uiso 1 1 calc R . . . .
C8 C 0.2234(7) 0.5560(3) 0.5933(4) 0.0383(19) Uani 1 1 d . . . . .
C9 C 0.0049(8) 0.4552(3) 0.6414(4) 0.0407(19) Uani 1 1 d . . . . .
HH H -0.065242 0.477857 0.640533 0.061 Uiso 1 1 calc GR . . . .
HI H 0.014495 0.434217 0.677749 0.061 Uiso 1 1 calc GR . . . .
HJ H -0.006252 0.432248 0.606587 0.061 Uiso 1 1 calc GR . . . .
C10 C 0.4195(9) 0.5107(5) 0.7351(5) 0.068(3) Uani 1 1 d . . . . .
HK H 0.411582 0.536931 0.765562 0.102 Uiso 1 1 calc GR . . . .
HL H 0.494456 0.516516 0.718873 0.102 Uiso 1 1 calc GR . . . .
HM H 0.420556 0.475956 0.752776 0.102 Uiso 1 1 calc GR . . . .
C11 C 0.2282(8) 0.5935(3) 0.5432(4) 0.041(2) Uani 1 1 d . . . . .
HN H 0.223368 0.574298 0.505700 0.062 Uiso 1 1 calc GR . . . .
HO H 0.303693 0.612971 0.550106 0.062 Uiso 1 1 calc GR . . . .
HP H 0.160655 0.617774 0.541097 0.062 Uiso 1 1 calc GR . . . .
C12 C -0.2483(6) 0.5827(3) 0.4914(3) 0.0270(15) Uani 1 1 d . . . . .
C13 C -0.3624(7) 0.5626(3) 0.4930(3) 0.0306(16) Uani 1 1 d . . . . .
C14 C -0.4574(7) 0.5973(3) 0.4822(4) 0.0361(17) Uani 1 1 d . . . . .
HQ H -0.536383 0.584673 0.482645 0.043 Uiso 1 1 calc R . . . .
C15 C -0.4420(8) 0.6499(3) 0.4707(4) 0.040(2) Uani 1 1 d . . . . .
C16 C -0.3265(8) 0.6677(3) 0.4717(4) 0.044(2) Uani 1 1 d . . . . .
HR H -0.315053 0.703692 0.464889 0.053 Uiso 1 1 calc R . . . .
C17 C -0.2265(7) 0.6363(3) 0.4821(4) 0.0352(18) Uani 1 1 d . . . . .
C18 C -0.3853(6) 0.5072(3) 0.5075(4) 0.0316(16) Uani 1 1 d . . . . .
HS H -0.384932 0.485741 0.471944 0.047 Uiso 1 1 calc GR . . . .
HT H -0.463495 0.504437 0.521302 0.047 Uiso 1 1 calc GR . . . .
HU H -0.322421 0.495184 0.538948 0.047 Uiso 1 1 calc GR . . . .
C19 C -0.5483(10) 0.6863(4) 0.4600(6) 0.066(3) Uani 1 1 d . . . . .
HV H -0.622665 0.665999 0.455179 0.100 Uiso 1 1 calc GR . . . .
HW H -0.544257 0.706593 0.423817 0.100 Uiso 1 1 calc GR . . . .
HX H -0.546809 0.709867 0.493968 0.100 Uiso 1 1 calc GR . . . .
C20 C -0.1024(8) 0.6588(3) 0.4850(5) 0.049(2) Uani 1 1 d . . . . .
HY H -0.067432 0.663859 0.526699 0.073 Uiso 1 1 calc GR . . . .
HZ H -0.107088 0.692399 0.464345 0.073 Uiso 1 1 calc GR . . . .
H0AA H -0.052018 0.634965 0.465877 0.073 Uiso 1 1 calc GR . . . .
C21 C -0.1726(6) 0.4938(3) 0.4117(3) 0.0240(14) Uani 1 1 d . . . . .
C22 C -0.1908(7) 0.5236(3) 0.3593(4) 0.0312(16) Uani 1 1 d . . . . .
C23 C -0.2605(7) 0.5031(3) 0.3099(4) 0.0371(18) Uani 1 1 d . . . . .
H1AA H -0.271525 0.522779 0.274146 0.045 Uiso 1 1 calc R . . . .
C24 C -0.3150(7) 0.4549(3) 0.3106(4) 0.0372(18) Uani 1 1 d . . . . .
C25 C -0.2957(6) 0.4260(3) 0.3615(3) 0.0304(16) Uani 1 1 d . . . . .
H2AA H -0.331827 0.392689 0.362046 0.036 Uiso 1 1 calc R . . . .
C26 C -0.2260(6) 0.4438(3) 0.4119(3) 0.0268(15) Uani 1 1 d . . . . .
C27 C -0.2009(7) 0.4086(3) 0.4667(3) 0.0287(15) Uani 1 1 d . . . . .
H3AA H -0.120232 0.393805 0.469027 0.043 Uiso 1 1 calc GR . . . .
H4AA H -0.260041 0.380389 0.463509 0.043 Uiso 1 1 calc GR . . . .
H5AA H -0.206444 0.429014 0.502603 0.043 Uiso 1 1 calc GR . . . .
C28 C -0.1327(8) 0.5768(3) 0.3568(4) 0.0372(18) Uani 1 1 d . . . . .
H6AA H -0.183814 0.603254 0.371376 0.056 Uiso 1 1 calc GR . . . .
H7AA H -0.122588 0.584721 0.315630 0.056 Uiso 1 1 calc GR . . . .
H8AA H -0.054090 0.576669 0.381790 0.056 Uiso 1 1 calc GR . . . .
C29 C -0.3925(8) 0.4349(4) 0.2547(4) 0.050(2) Uani 1 1 d . . . . .
H9AA H -0.410152 0.397947 0.259613 0.076 Uiso 1 1 calc GR . . . .
H0BA H -0.349491 0.439196 0.220440 0.076 Uiso 1 1 calc GR . . . .
H1BA H -0.467621 0.454587 0.247923 0.076 Uiso 1 1 calc GR . . . .
C30 C 0.1676(6) 0.4255(3) 0.3743(3) 0.0271(15) Uani 1 1 d . . . . .
C31 C 0.2483(6) 0.3838(2) 0.4108(3) 0.0246(14) Uani 1 1 d . . . . .
H2BA H 0.309750 0.401980 0.439793 0.030 Uiso 1 1 calc R . . . .
C32 C 0.1731(6) 0.3466(2) 0.4460(3) 0.0269(15) Uani 1 1 d . . . . .
H3BA H 0.086954 0.348736 0.427790 0.032 Uiso 1 1 calc R . . . .
C33 C 0.1829(6) 0.3615(3) 0.5138(3) 0.0262(14) Uani 1 1 d . . . . .
C34 C 0.2383(7) 0.4723(3) 0.3561(3) 0.0299(15) Uani 1 1 d . . . . .
C35 C 0.1710(7) 0.5148(3) 0.3318(4) 0.0363(17) Uani 1 1 d . . . . .
H4BA H 0.085933 0.513667 0.327619 0.044 Uiso 1 1 calc R . . . .
C36 C 0.2279(8) 0.5583(3) 0.3137(4) 0.044(2) Uani 1 1 d . . . . .
H5BA H 0.181644 0.587275 0.297725 0.053 Uiso 1 1 calc R . . . .
C37 C 0.3505(8) 0.5601(3) 0.3188(4) 0.0401(19) Uani 1 1 d . . . . .
C38 C 0.4168(8) 0.5186(3) 0.3426(4) 0.0401(19) Uani 1 1 d . . . . .
H6BA H 0.501806 0.520003 0.346232 0.048 Uiso 1 1 calc R . . . .
C39 C 0.3618(7) 0.4745(3) 0.3614(4) 0.0350(17) Uani 1 1 d . . . . .
H7BA H 0.408960 0.446002 0.377909 0.042 Uiso 1 1 calc R . . . .
C40 C 0.4096(9) 0.6060(3) 0.2946(4) 0.048(2) Uani 1 1 d . . . . .
C41 C 0.0910(7) 0.4015(3) 0.3198(3) 0.0317(16) Uani 1 1 d . . . . .
C42 C 0.1406(8) 0.3933(3) 0.2680(4) 0.0374(18) Uani 1 1 d . . . . .
H8BA H 0.221456 0.402818 0.266278 0.045 Uiso 1 1 calc R . . . .
C43 C 0.0721(9) 0.3712(3) 0.2192(4) 0.047(2) Uani 1 1 d . . . . .
H9BA H 0.106666 0.364492 0.184265 0.057 Uiso 1 1 calc R . . . .
C44 C -0.0445(9) 0.3591(3) 0.2209(4) 0.044(2) Uani 1 1 d . . . . .
C45 C -0.0946(7) 0.3653(3) 0.2719(4) 0.0426(19) Uani 1 1 d . . . . .
H0CA H -0.174896 0.354826 0.273378 0.051 Uiso 1 1 calc R . . . .
C46 C -0.0253(7) 0.3875(3) 0.3219(3) 0.0327(16) Uani 1 1 d . . . . .
H1CA H -0.059231 0.392806 0.357349 0.039 Uiso 1 1 calc R . . . .
C47 C -0.1240(11) 0.3393(4) 0.1666(4) 0.058(3) Uani 1 1 d . . . . .
C48 C 0.4216(7) 0.3358(3) 0.3894(4) 0.041(2) Uani 1 1 d . . . . .
H2CA H 0.465525 0.330481 0.355669 0.062 Uiso 1 1 calc GR . . . .
H3CA H 0.411065 0.302307 0.408585 0.062 Uiso 1 1 calc GR . . . .
H4CA H 0.466814 0.359452 0.418106 0.062 Uiso 1 1 calc GR . . . .
C49 C 0.1528(8) 0.2666(3) 0.3930(4) 0.0387(18) Uani 1 1 d . . . . .
H5CA H 0.166451 0.284559 0.356546 0.058 Uiso 1 1 calc GR . . . .
H6CA H 0.066567 0.264886 0.394760 0.058 Uiso 1 1 calc GR . . . .
H7CA H 0.185537 0.231281 0.393115 0.058 Uiso 1 1 calc GR . . . .
C50 C 0.3121(6) 0.3681(3) 0.5432(3) 0.0248(13) Uani 1 1 d . . . . .
C51 C 0.3483(6) 0.4118(3) 0.5777(3) 0.0294(15) Uani 1 1 d . . . . .
H8CA H 0.291513 0.438061 0.583140 0.035 Uiso 1 1 calc R . . . .
C52 C 0.4680(6) 0.4172(3) 0.6044(3) 0.0318(16) Uani 1 1 d . . . . .
H9CA H 0.491737 0.447067 0.627761 0.038 Uiso 1 1 calc R . . . .
C53 C 0.5518(6) 0.3793(3) 0.5969(4) 0.0334(17) Uani 1 1 d . . . . .
C54 C 0.5166(7) 0.3363(3) 0.5635(4) 0.0343(17) Uani 1 1 d . . . . .
H0DA H 0.573797 0.310206 0.558100 0.041 Uiso 1 1 calc R . . . .
C55 C 0.3975(7) 0.3301(3) 0.5372(3) 0.0327(16) Uani 1 1 d . . . . .
H1DA H 0.374446 0.299598 0.514895 0.039 Uiso 1 1 calc R . . . .
C56 C 0.6782(7) 0.3846(3) 0.6287(4) 0.042(2) Uani 1 1 d . . . . .
C57 C 0.1118(6) 0.3243(2) 0.5484(3) 0.0243(14) Uani 1 1 d . . . . .
C58 C 0.1404(7) 0.3206(3) 0.6090(4) 0.0408(19) Uani 1 1 d . . . . .
H2DA H 0.208186 0.338827 0.628642 0.049 Uiso 1 1 calc R . . . .
C59 C 0.0714(8) 0.2906(4) 0.6422(4) 0.049(2) Uani 1 1 d . . . . .
H3DA H 0.092455 0.288438 0.684116 0.058 Uiso 1 1 calc R . . . .
C60 C -0.0256(7) 0.2646(3) 0.6148(4) 0.0342(17) Uani 1 1 d . . . . .
C61 C -0.0586(7) 0.2694(3) 0.5547(4) 0.0326(17) Uani 1 1 d . . . . .
H4DA H -0.129094 0.252624 0.535875 0.039 Uiso 1 1 calc R . . . .
C62 C 0.0100(6) 0.2987(3) 0.5213(4) 0.0306(16) Uani 1 1 d . . . . .
H5DA H -0.012735 0.301275 0.479442 0.037 Uiso 1 1 calc R . . . .
C63 C -0.1012(9) 0.2311(4) 0.6496(5) 0.051(2) Uani 1 1 d . . . . .
P2 P 0.3528(2) 0.67841(8) -0.03191(10) 0.0394(5) Uani 1 1 d . . . . .
F13 F 0.6198(7) 0.8862(5) -0.1611(4) 0.144(5) Uani 1 1 d . . . . .
F14 F 0.7715(6) 0.8825(3) -0.0957(3) 0.077(2) Uani 1 1 d . . . . .
F15 F 0.6456(12) 0.9408(3) -0.0901(7) 0.182(7) Uani 1 1 d . . . . .
F16 F 0.5893(5) 0.8195(2) 0.3155(2) 0.0563(14) Uani 1 1 d . . . . .
F17 F 0.6437(7) 0.7397(3) 0.3174(3) 0.080(2) Uani 1 1 d . . . . .
F18 F 0.4628(6) 0.7594(3) 0.3266(2) 0.080(2) Uani 1 1 d . . . . .
F19 F -0.1287(10) 0.7418(4) -0.2351(4) 0.136(4) Uani 1 1 d . U . . .
F20 F -0.2579(12) 0.6965(5) -0.2003(6) 0.224(8) Uani 1 1 d . U . . .
F21 F -0.2402(10) 0.7730(5) -0.1815(5) 0.142(4) Uani 1 1 d . U . . .
F23 F -0.1518(7) 0.5062(3) 0.1518(3) 0.081(2) Uani 1 1 d . . . . .
F24 F 0.0280(9) 0.4812(3) 0.1862(5) 0.133(4) Uani 1 1 d . . . . .
F25 F -0.0505(7) 0.5462(3) 0.2225(3) 0.088(2) Uani 1 1 d . . . . .
O5 O 0.4340(5) 0.7051(2) 0.0248(2) 0.0387(13) Uani 1 1 d . . . . .
O6 O 0.2599(6) 0.6436(2) 0.0013(3) 0.0433(14) Uani 1 1 d . . . . .
O7 O 0.2406(5) 0.8102(2) 0.0602(3) 0.0412(13) Uani 1 1 d . . . . .
O8 O 0.1059(5) 0.7317(2) 0.0908(2) 0.0412(13) Uani 1 1 d . . . . .
N4B N 0.575(2) 0.6165(7) 0.0084(8) 0.0333(18) Uani 0.301(5) 1 d . . P A 2
N5B N 0.6367(15) 0.5761(7) -0.0173(8) 0.034(2) Uani 0.301(5) 1 d G . P A 2
N6B N 0.5682(19) 0.5626(7) -0.0726(7) 0.036(2) Uani 0.301(5) 1 d G . P A 2
C65B C 0.4646(18) 0.5947(9) -0.0812(10) 0.0333(18) Uani 0.301(5) 1 d G . P A 2
C64B C 0.469(2) 0.6280(10) -0.0311(12) 0.034(3) Uani 0.301(5) 1 d G . P A 2
N6A N 0.5900(6) 0.5597(3) -0.0409(3) 0.036(2) Uani 0.699(5) 1 d . . P A 1
N5A N 0.5070(7) 0.5536(2) -0.0938(3) 0.034(2) Uani 0.699(5) 1 d G . P A 1
N4A N 0.4176(6) 0.5926(3) -0.0943(3) 0.0333(18) Uani 0.699(5) 1 d G . P A 1
C64A C 0.4454(8) 0.6228(4) -0.0418(4) 0.034(3) Uani 0.699(5) 1 d G . P A 1
C65A C 0.5520(8) 0.6024(3) -0.0088(3) 0.0333(18) Uani 0.699(5) 1 d G . P A 1
C66 C 0.3366(12) 0.5943(4) -0.1386(4) 0.064(3) Uani 1 1 d . . . . .
C67 C 0.2475(14) 0.5577(4) -0.1391(4) 0.074(4) Uani 1 1 d . . . . .
C68 C 0.1538(15) 0.5604(5) -0.1860(5) 0.088(5) Uani 1 1 d . . . . .
H6DA H 0.091640 0.535210 -0.188504 0.106 Uiso 1 1 calc R . . . .
C69 C 0.1480(14) 0.5983(5) -0.2289(5) 0.075(4) Uani 1 1 d . . . . .
C70 C 0.2386(14) 0.6341(5) -0.2250(5) 0.077(4) Uani 1 1 d . . . . .
H7DA H 0.233485 0.660936 -0.254050 0.093 Uiso 1 1 calc R . . . .
C71 C 0.3385(13) 0.6333(4) -0.1804(4) 0.068(3) Uani 1 1 d . . . . .
C72 C 0.2558(18) 0.5154(5) -0.0926(6) 0.111(6) Uani 1 1 d . . . . .
H8DA H 0.324224 0.492778 -0.096509 0.167 Uiso 1 1 calc GR . . . .
H9DA H 0.181884 0.494778 -0.098160 0.167 Uiso 1 1 calc GR . . . .
H0EA H 0.266750 0.531105 -0.052854 0.167 Uiso 1 1 calc GR . . . .
C73 C 0.0432(17) 0.6022(6) -0.2783(5) 0.111(6) Uani 1 1 d . . . . .
H1EA H -0.020909 0.622660 -0.264659 0.167 Uiso 1 1 calc GR . . . .
H2EA H 0.013329 0.567185 -0.289353 0.167 Uiso 1 1 calc GR . . . .
H3EA H 0.069077 0.619109 -0.312899 0.167 Uiso 1 1 calc GR . . . .
C74 C 0.4349(12) 0.6738(6) -0.1793(6) 0.087(4) Uani 1 1 d . . . . .
H4EA H 0.430094 0.697994 -0.146384 0.131 Uiso 1 1 calc GR . . . .
H5EA H 0.423914 0.692899 -0.216971 0.131 Uiso 1 1 calc GR . . . .
H6EA H 0.513571 0.656806 -0.173684 0.131 Uiso 1 1 calc GR . . . .
C78A C 0.9047(7) 0.4784(4) -0.0075(5) 0.060(4) Uani 0.699(5) 1 d . . P A 1
C77A C 0.8970(6) 0.5216(4) -0.0447(5) 0.092(9) Uani 0.699(5) 1 d G . P A 1
H7EA H 0.965976 0.533413 -0.060324 0.111 Uiso 0.699(5) 1 calc R . P A 1
C76A C 0.7884(8) 0.5475(3) -0.0590(4) 0.044(3) Uani 0.699(5) 1 d G . P A 1
C75A C 0.6875(6) 0.5302(3) -0.0362(4) 0.037(3) Uani 0.699(5) 1 d G . P A 1
C80A C 0.6952(8) 0.4870(3) 0.0010(4) 0.053(3) Uani 0.699(5) 1 d G . P A 1
C79A C 0.8039(9) 0.4611(3) 0.0153(4) 0.060(4) Uani 0.699(5) 1 d G . P A 1
H8EA H 0.809136 0.431636 0.040766 0.072 Uiso 0.699(5) 1 calc R . P A 1
C78B C 0.7167(19) 0.4470(6) -0.1666(10) 0.070(14) Uani 0.301(5) 1 d . U P A 2
C77B C 0.7128(16) 0.4979(7) -0.1874(7) 0.042(6) Uani 0.301(5) 1 d G U P A 2
H9EA H 0.745270 0.506125 -0.222613 0.051 Uiso 0.301(5) 1 calc R . P A 2
C76B C 0.6614(15) 0.5367(5) -0.1568(7) 0.034(5) Uani 0.301(5) 1 d G U P A 2
C75B C 0.6139(15) 0.5246(5) -0.1054(7) 0.034(5) Uani 0.301(5) 1 d G U P A 2
C80B C 0.6178(16) 0.4737(6) -0.0845(7) 0.046(6) Uani 0.301(5) 1 d G U P A 2
C79B C 0.6691(18) 0.4349(4) -0.1151(10) 0.045(6) Uani 0.301(5) 1 d G U P A 2
H0FA H 0.671770 0.400103 -0.100911 0.054 Uiso 0.301(5) 1 calc R . P A 2
C81A C 0.7759(16) 0.5889(6) -0.1075(8) 0.071(5) Uani 0.699(5) 1 d . . P A 1
H1FA H 0.855074 0.603125 -0.111224 0.106 Uiso 0.699(5) 1 calc GR . P A 1
H2FA H 0.723620 0.616822 -0.097089 0.106 Uiso 0.699(5) 1 calc GR . P A 1
H3FA H 0.740853 0.573270 -0.145457 0.106 Uiso 0.699(5) 1 calc GR . P A 1
C81B C 0.663(2) 0.5891(10) -0.1782(12) 0.036(6) Uani 0.301(5) 1 d . . P A 2
H4FA H 0.737909 0.595216 -0.194422 0.054 Uiso 0.301(5) 1 calc GR . P A 2
H5FA H 0.658114 0.613289 -0.145314 0.054 Uiso 0.301(5) 1 calc GR . P A 2
H6FA H 0.594747 0.594618 -0.209445 0.054 Uiso 0.301(5) 1 calc GR . P A 2
C82A C 1.0305(17) 0.4564(11) 0.0079(12) 0.083(8) Uani 0.699(5) 1 d . . P A 1
H7FA H 1.069965 0.456070 -0.027809 0.125 Uiso 0.699(5) 1 calc GR . P A 1
H8FA H 1.025990 0.420894 0.022979 0.125 Uiso 0.699(5) 1 calc GR . P A 1
H9FA H 1.076738 0.478170 0.038449 0.125 Uiso 0.699(5) 1 calc GR . P A 1
C82B C 0.772(3) 0.4042(14) -0.1968(18) 0.060(9) Uani 0.301(5) 1 d . U P A 2
H0GA H 0.787691 0.416148 -0.235878 0.090 Uiso 0.301(5) 1 calc GR . P A 2
H1GA H 0.716561 0.374547 -0.201938 0.090 Uiso 0.301(5) 1 calc GR . P A 2
H2GA H 0.846963 0.393705 -0.172698 0.090 Uiso 0.301(5) 1 calc GR . P A 2
C83A C 0.5814(19) 0.4603(7) 0.0162(11) 0.085(6) Uani 0.699(5) 1 d . . P A 1
H3GA H 0.514758 0.485143 0.011283 0.128 Uiso 0.699(5) 1 calc GR . P A 1
H4GA H 0.595463 0.448072 0.057498 0.128 Uiso 0.699(5) 1 calc GR . P A 1
H5GA H 0.561377 0.430621 -0.010473 0.128 Uiso 0.699(5) 1 calc GR . P A 1
C83B C 0.567(3) 0.4591(12) -0.0255(14) 0.042(7) Uani 0.301(5) 1 d . . P A 2
H6GA H 0.630125 0.463982 0.008632 0.063 Uiso 0.301(5) 1 calc GR . P A 2
H7GA H 0.541263 0.422693 -0.027357 0.063 Uiso 0.301(5) 1 calc GR . P A 2
H8GA H 0.498834 0.481579 -0.021106 0.063 Uiso 0.301(5) 1 calc GR . P A 2
C84 C 0.6208(9) 0.6217(4) 0.0514(5) 0.051(2) Uani 1 1 d . . . . .
C85 C 0.6953(9) 0.6664(4) 0.0500(5) 0.055(3) Uani 1 1 d . . . . .
C86 C 0.7611(9) 0.6838(4) 0.1038(6) 0.064(3) Uani 1 1 d . . . . .
H9GA H 0.812791 0.713000 0.103897 0.076 Uiso 1 1 calc R . . . .
C87 C 0.7505(9) 0.6581(4) 0.1574(5) 0.060(3) Uani 1 1 d . . . . .
C88 C 0.6784(10) 0.6164(4) 0.1566(5) 0.055(3) Uani 1 1 d . . . . .
H0HA H 0.672101 0.598729 0.192700 0.067 Uiso 1 1 calc R . . . .
C89 C 0.6125(9) 0.5985(4) 0.1035(4) 0.049(2) Uani 1 1 d . . . . .
C90 C 0.7071(10) 0.6967(4) -0.0055(5) 0.061(3) Uani 1 1 d . . . . .
H1HA H 0.733611 0.673396 -0.035194 0.092 Uiso 1 1 calc GR . . . .
H2HA H 0.766148 0.724533 0.003995 0.092 Uiso 1 1 calc GR . . . .
H3HA H 0.629345 0.711846 -0.021531 0.092 Uiso 1 1 calc GR . . . .
C91 C 0.8221(12) 0.6775(5) 0.2146(6) 0.078(4) Uani 1 1 d . . . . .
H4HA H 0.797490 0.658761 0.248335 0.117 Uiso 1 1 calc GR . . . .
H5HA H 0.807523 0.714820 0.218847 0.117 Uiso 1 1 calc GR . . . .
H6HA H 0.907648 0.671629 0.213545 0.117 Uiso 1 1 calc GR . . . .
C92 C 0.5253(10) 0.5533(4) 0.1081(4) 0.054(2) Uani 1 1 d . . . . .
H7HA H 0.462386 0.553682 0.073489 0.081 Uiso 1 1 calc GR . . . .
H8HA H 0.488785 0.557200 0.144518 0.081 Uiso 1 1 calc GR . . . .
H9HA H 0.568969 0.520318 0.109426 0.081 Uiso 1 1 calc GR . . . .
C93 C 0.4034(8) 0.7574(3) 0.0437(4) 0.0387(18) Uani 1 1 d . . . . .
C94 C 0.2646(7) 0.7622(3) 0.0342(4) 0.0352(17) Uani 1 1 d . . . . .
H0IA H 0.234435 0.763304 -0.009418 0.042 Uiso 1 1 calc R . . . .
C95 C 0.2031(8) 0.7147(3) 0.0636(4) 0.0357(18) Uani 1 1 d . . . . .
H1IA H 0.264138 0.699571 0.095273 0.043 Uiso 1 1 calc R . . . .
C96 C 0.1569(8) 0.6701(3) 0.0198(3) 0.0353(17) Uani 1 1 d . . . . .
C97 C 0.4640(8) 0.7961(3) 0.0061(4) 0.0394(19) Uani 1 1 d . . . . .
C98 C 0.4127(8) 0.8092(4) -0.0507(4) 0.046(2) Uani 1 1 d . . . . .
H2IA H 0.334830 0.796691 -0.065725 0.055 Uiso 1 1 calc R . . . .
C99 C 0.4744(9) 0.8409(4) -0.0868(5) 0.057(3) Uani 1 1 d . . . . .
H3IA H 0.437458 0.850630 -0.125547 0.068 Uiso 1 1 calc R . . . .
C100 C 0.5884(9) 0.8578(4) -0.0657(5) 0.055(3) Uani 1 1 d . . . . .
C101 C 0.6427(9) 0.8439(4) -0.0091(4) 0.049(2) Uani 1 1 d . . . . .
H4IA H 0.721541 0.855415 0.005660 0.059 Uiso 1 1 calc R . . . .
C102 C 0.5789(8) 0.8128(3) 0.0255(4) 0.046(2) Uani 1 1 d . . . . .
H5IA H 0.616215 0.802647 0.063949 0.055 Uiso 1 1 calc R . . . .
C103 C 0.6583(10) 0.8920(5) -0.1010(6) 0.070(3) Uani 1 1 d . . . . .
C104 C 0.4509(8) 0.7611(3) 0.1095(4) 0.0378(18) Uani 1 1 d . . . . .
C105 C 0.4792(8) 0.7170(3) 0.1436(4) 0.0412(19) Uani 1 1 d . . . . .
H6IA H 0.473472 0.683878 0.124976 0.049 Uiso 1 1 calc R . . . .
C106 C 0.5159(8) 0.7204(3) 0.2046(4) 0.044(2) Uani 1 1 d . . . . .
H7IA H 0.537734 0.689950 0.227349 0.053 Uiso 1 1 calc R . . . .
C107 C 0.5199(8) 0.7680(3) 0.2313(4) 0.045(2) Uani 1 1 d . . . . .
C108 C 0.4936(8) 0.8129(4) 0.1991(4) 0.047(2) Uani 1 1 d . . . . .
H8IA H 0.499556 0.845871 0.218271 0.056 Uiso 1 1 calc R . . . .
C109 C 0.4577(9) 0.8092(3) 0.1372(4) 0.047(2) Uani 1 1 d . . . . .
H9IA H 0.438190 0.839823 0.114348 0.056 Uiso 1 1 calc R . . . .
C110 C 0.5558(9) 0.7718(4) 0.2968(4) 0.051(2) Uani 1 1 d . . . . .
C111 C 0.1325(9) 0.8363(4) 0.0362(4) 0.049(2) Uani 1 1 d . . . . .
H0JA H 0.120232 0.833234 -0.007242 0.073 Uiso 1 1 calc GR . . . .
H1JA H 0.138349 0.873141 0.047385 0.073 Uiso 1 1 calc GR . . . .
H2JA H 0.064603 0.820483 0.052060 0.073 Uiso 1 1 calc GR . . . .
C112 C 0.1368(11) 0.7399(4) 0.1542(4) 0.063(3) Uani 1 1 d . . . . .
H3JA H 0.205934 0.763368 0.161706 0.095 Uiso 1 1 calc GR . . . .
H4JA H 0.157063 0.706528 0.173942 0.095 Uiso 1 1 calc GR . . . .
H5JA H 0.068485 0.755450 0.169933 0.095 Uiso 1 1 calc GR . . . .
C113 C 0.1027(8) 0.6284(3) 0.0560(4) 0.0391(18) Uani 1 1 d . . . . .
C114 C -0.0164(8) 0.6185(3) 0.0486(4) 0.0401(19) Uani 1 1 d . . . . .
H6JA H -0.068505 0.635964 0.018392 0.048 Uiso 1 1 calc R . . . .
C115 C -0.0629(8) 0.5825(3) 0.0853(4) 0.0420(19) Uani 1 1 d . . . . .
H7JA H -0.146515 0.575466 0.079596 0.050 Uiso 1 1 calc R . . . .
C116 C 0.0107(9) 0.5574(3) 0.1294(4) 0.045(2) Uani 1 1 d . . . . .
C117 C 0.1315(9) 0.5665(4) 0.1368(5) 0.055(3) Uani 1 1 d . . . . .
H8JA H 0.183608 0.548935 0.167031 0.066 Uiso 1 1 calc R . . . .
C118 C 0.1770(9) 0.6017(4) 0.0994(4) 0.049(2) Uani 1 1 d . . . . .
H9JA H 0.261025 0.607567 0.103840 0.059 Uiso 1 1 calc R . . . .
C119 C -0.0403(11) 0.5211(4) 0.1708(5) 0.062(3) Uani 1 1 d . . . . .
C120 C 0.0709(8) 0.6877(3) -0.0349(4) 0.0414(19) Uani 1 1 d . . . . .
C121 C 0.0706(12) 0.6620(5) -0.0886(5) 0.071(3) Uani 1 1 d . . . . .
H0KA H 0.124417 0.633986 -0.091208 0.085 Uiso 1 1 calc R . . . .
C122 C -0.0074(12) 0.6769(7) -0.1384(5) 0.082(4) Uani 1 1 d . . . . .
H1KA H -0.004646 0.659602 -0.175170 0.099 Uiso 1 1 calc R . . . .
C123 C -0.0885(11) 0.7161(5) -0.1356(5) 0.066(3) Uani 1 1 d . . . . .
C124 C -0.0859(9) 0.7424(4) -0.0836(5) 0.059(3) Uani 1 1 d . . . . .
H2KA H -0.138247 0.771113 -0.081497 0.071 Uiso 1 1 calc R . . . .
C125 C -0.0074(8) 0.7278(4) -0.0335(4) 0.047(2) Uani 1 1 d . . . . .
H3KA H -0.008426 0.746289 0.002621 0.056 Uiso 1 1 calc R . . . .
C126 C -0.1727(15) 0.7285(6) -0.1897(7) 0.104(4) Uani 1 1 d . U . . .

loop_
_atom_site_aniso_label
_atom_site_aniso_U_11
_atom_site_aniso_U_22
_atom_site_aniso_U_33
_atom_site_aniso_U_23
_atom_site_aniso_U_13
_atom_site_aniso_U_12
Sb1 0.0592(4) 0.0357(3) 0.0698(5) 0.0095(3) -0.0089(3) 0.0013(3)
F26 0.118(7) 0.058(5) 0.227(12) -0.005(6) -0.020(8) 0.000(5)
F27 0.153(8) 0.135(8) 0.086(6) 0.028(6) 0.018(5) -0.006(7)
F28 0.079(5) 0.061(4) 0.171(8) 0.004(5) -0.036(5) 0.020(4)
F29 0.093(5) 0.070(5) 0.126(7) -0.028(4) -0.016(5) 0.013(4)
F30 0.117(7) 0.286(16) 0.079(6) 0.039(8) 0.047(5) 0.092(9)
F31 0.060(4) 0.069(4) 0.117(6) 0.031(4) -0.010(4) 0.001(3)
Sb2 0.0383(3) 0.0338(3) 0.0528(3) 0.0076(3) -0.0059(2) -0.0043(2)
F32 0.056(4) 0.080(4) 0.055(4) 0.004(3) -0.010(3) -0.010(3)
F33 0.056(3) 0.070(4) 0.103(5) 0.038(4) 0.028(3) 0.011(3)
F34 0.081(4) 0.033(3) 0.099(5) -0.004(3) -0.039(4) -0.006(3)
F35 0.069(4) 0.094(5) 0.067(4) -0.009(3) 0.009(3) 0.008(3)
F36 0.061(3) 0.038(3) 0.045(3) 0.007(2) -0.002(2) 0.001(2)
F37 0.058(4) 0.059(4) 0.084(4) 0.016(3) 0.001(3) 0.025(3)
Cl1 0.108(4) 0.059(2) 0.062(3) -0.009(2) 0.010(3) -0.018(2)
Cl2 0.108(4) 0.081(3) 0.067(3) -0.006(2) 0.020(3) -0.014(3)
C1L 0.092(13) 0.049(9) 0.063(11) -0.002(8) -0.008(9) 0.021(9)
Cl3 0.23(3) 0.16(2) 0.34(3) 0.04(2) 0.04(3) -0.02(2)
Cl4 0.22(3) 0.17(2) 0.21(2) -0.095(15) 0.051(19) -0.083(19)
C2L 0.09(3) 0.075(18) 0.21(2) -0.076(17) 0.05(2) -0.010(19)
Cl5 0.075(3) 0.060(2) 0.058(2) 0.0196(17) 0.0164(19) -0.0026(18)
Cl6 0.048(2) 0.067(2) 0.071(3) -0.011(2) 0.0094(19) 0.0033(18)
C3L 0.045(8) 0.063(9) 0.037(7) 0.004(6) 0.008(6) 0.009(6)
Cl7 0.149(16) 0.22(2) 0.110(12) -0.071(13) -0.073(13) 0.036(15)
Cl8 0.21(2) 0.080(9) 0.140(14) -0.049(9) 0.004(14) -0.023(11)
C4L 0.19(5) 0.31(13) 0.09(5) 0.11(8) 0.03(5) 0.08(7)
P1 0.0201(8) 0.0213(8) 0.0293(9) 0.0008(7) 0.0049(7) 0.0018(6)
F1 0.085(5) 0.071(4) 0.125(6) 0.043(4) 0.016(4) -0.035(4)
F2 0.161(8) 0.074(5) 0.067(4) 0.008(3) 0.049(5) -0.056(5)
F3 0.138(7) 0.027(3) 0.190(9) 0.018(4) 0.109(7) 0.000(4)
F4 0.113(6) 0.172(9) 0.056(4) -0.061(5) -0.021(4) 0.060(6)
F5 0.084(4) 0.096(5) 0.065(4) -0.030(4) -0.026(3) 0.023(4)
F6 0.294(15) 0.124(8) 0.053(5) 0.005(4) -0.053(6) -0.122(9)
F7 0.025(2) 0.090(5) 0.091(4) -0.009(4) -0.001(3) 0.014(3)
F8 0.037(3) 0.052(3) 0.115(5) 0.005(3) -0.020(3) -0.009(2)
F9 0.045(3) 0.160(7) 0.075(4) 0.071(5) -0.024(3) -0.024(4)
F10 0.112(6) 0.162(8) 0.041(3) 0.009(4) 0.019(3) -0.088(6)
F11 0.156(8) 0.053(4) 0.217(11) 0.054(5) 0.131(8) 0.013(5)
F12 0.040(3) 0.088(5) 0.089(4) 0.019(3) 0.020(3) -0.027(3)
O1 0.024(2) 0.025(2) 0.021(2) 0.0001(18) 0.0040(19) 0.0076(18)
O2 0.027(2) 0.020(2) 0.028(3) 0.0011(18) 0.006(2) 0.0053(18)
O3 0.031(3) 0.029(3) 0.038(3) 0.003(2) 0.012(2) 0.012(2)
O4 0.027(2) 0.018(2) 0.037(3) -0.0018(19) 0.007(2) 0.0055(18)
N1 0.021(3) 0.027(3) 0.033(3) -0.002(2) 0.006(2) -0.001(2)
N2 0.026(3) 0.027(3) 0.033(3) -0.007(2) 0.005(3) 0.001(2)
N3 0.019(3) 0.018(3) 0.037(3) -0.005(2) 0.006(2) 0.002(2)
C1 0.019(3) 0.018(3) 0.026(3) -0.002(2) 0.006(2) -0.001(2)
C2 0.024(3) 0.012(3) 0.039(4) 0.002(3) 0.011(3) -0.001(2)
C3 0.024(4) 0.042(4) 0.032(4) -0.014(3) 0.004(3) 0.001(3)
C4 0.028(4) 0.044(4) 0.034(4) -0.006(3) 0.007(3) 0.007(3)
C5 0.036(5) 0.061(6) 0.030(4) -0.008(4) -0.002(4) 0.008(4)
C6 0.035(5) 0.068(6) 0.033(5) -0.019(4) 0.001(4) 0.003(4)
C7 0.021(4) 0.059(6) 0.056(6) -0.026(5) 0.002(4) -0.002(4)
C8 0.023(4) 0.040(4) 0.052(5) -0.017(4) 0.007(4) -0.005(3)
C9 0.044(5) 0.045(5) 0.034(4) 0.002(4) 0.009(4) -0.003(4)
C10 0.044(6) 0.097(9) 0.058(7) -0.019(6) -0.010(5) 0.012(6)
C11 0.034(4) 0.032(4) 0.058(6) -0.008(4) 0.011(4) -0.005(3)
C12 0.027(4) 0.021(3) 0.035(4) 0.004(3) 0.011(3) 0.011(3)
C13 0.033(4) 0.028(4) 0.033(4) 0.001(3) 0.014(3) 0.009(3)
C14 0.031(4) 0.034(4) 0.045(5) 0.006(3) 0.012(3) 0.012(3)
C15 0.045(5) 0.030(4) 0.047(5) 0.011(3) 0.012(4) 0.019(3)
C16 0.057(5) 0.018(3) 0.063(6) 0.005(3) 0.027(5) 0.008(3)
C17 0.042(5) 0.021(3) 0.046(5) -0.003(3) 0.019(4) 0.005(3)
C18 0.020(3) 0.026(3) 0.051(5) 0.003(3) 0.011(3) 0.003(3)
C19 0.066(7) 0.052(6) 0.088(8) 0.023(5) 0.035(6) 0.038(5)
C20 0.047(5) 0.025(4) 0.079(7) -0.001(4) 0.027(5) -0.003(3)
C21 0.017(3) 0.028(3) 0.027(4) 0.001(3) 0.002(3) 0.003(3)
C22 0.034(4) 0.024(3) 0.037(4) 0.005(3) 0.011(3) 0.008(3)
C23 0.028(4) 0.045(5) 0.036(4) 0.009(4) -0.001(3) 0.010(3)
C24 0.029(4) 0.044(5) 0.038(4) -0.007(4) 0.003(3) 0.015(3)
C25 0.022(3) 0.027(4) 0.042(4) -0.005(3) 0.006(3) 0.002(3)
C26 0.027(4) 0.023(3) 0.032(4) -0.003(3) 0.007(3) 0.003(3)
C27 0.029(4) 0.019(3) 0.037(4) 0.000(3) 0.004(3) -0.001(3)
C28 0.044(5) 0.031(4) 0.039(5) 0.009(3) 0.015(4) 0.004(3)
C29 0.039(5) 0.059(6) 0.050(6) -0.011(4) -0.005(4) 0.008(4)
C30 0.024(3) 0.026(3) 0.033(4) 0.001(3) 0.010(3) 0.008(3)
C31 0.023(3) 0.020(3) 0.034(4) 0.000(3) 0.012(3) 0.002(2)
C32 0.025(3) 0.018(3) 0.039(4) 0.001(3) 0.008(3) 0.006(3)
C33 0.024(3) 0.019(3) 0.036(4) 0.005(3) 0.004(3) 0.003(3)
C34 0.036(4) 0.025(3) 0.032(4) 0.001(3) 0.016(3) 0.002(3)
C35 0.036(4) 0.037(4) 0.038(4) 0.011(3) 0.014(3) 0.008(3)
C36 0.051(5) 0.029(4) 0.054(5) 0.012(4) 0.012(4) 0.012(4)
C37 0.044(5) 0.034(4) 0.045(5) 0.006(3) 0.017(4) 0.000(3)
C38 0.036(4) 0.037(4) 0.051(5) 0.003(4) 0.021(4) 0.002(3)
C39 0.029(4) 0.028(4) 0.051(5) 0.005(3) 0.016(3) 0.005(3)
C40 0.050(6) 0.037(5) 0.057(6) 0.003(4) 0.014(4) -0.006(4)
C41 0.039(4) 0.027(3) 0.030(4) 0.000(3) 0.008(3) 0.012(3)
C42 0.051(5) 0.030(4) 0.034(4) 0.006(3) 0.015(4) 0.011(3)
C43 0.074(6) 0.037(4) 0.031(4) -0.004(4) 0.008(4) 0.008(4)
C44 0.063(6) 0.036(4) 0.031(4) -0.009(3) -0.001(4) 0.015(4)
C45 0.040(4) 0.037(4) 0.047(5) -0.013(4) -0.005(4) 0.007(4)
C46 0.035(4) 0.036(4) 0.026(4) -0.002(3) 0.002(3) 0.007(3)
C47 0.077(7) 0.051(6) 0.044(6) -0.012(4) 0.001(5) 0.010(5)
C48 0.037(4) 0.034(4) 0.059(6) 0.008(4) 0.027(4) 0.017(3)
C49 0.044(4) 0.025(3) 0.050(5) -0.005(3) 0.015(4) 0.000(3)
C50 0.028(3) 0.023(3) 0.023(3) 0.008(3) 0.005(3) 0.000(3)
C51 0.029(4) 0.024(3) 0.035(4) 0.007(3) 0.003(3) 0.006(3)
C52 0.028(4) 0.033(4) 0.034(4) 0.005(3) 0.002(3) 0.000(3)
C53 0.024(4) 0.035(4) 0.042(4) 0.014(3) 0.004(3) 0.000(3)
C54 0.025(4) 0.031(4) 0.047(5) 0.003(3) 0.005(3) 0.010(3)
C55 0.029(4) 0.032(4) 0.037(4) 0.004(3) 0.004(3) 0.001(3)
C56 0.026(4) 0.037(4) 0.060(6) 0.016(4) -0.004(4) 0.000(3)
C57 0.024(3) 0.017(3) 0.035(4) 0.002(3) 0.012(3) 0.003(2)
C58 0.034(4) 0.050(5) 0.035(4) 0.006(4) -0.003(3) -0.016(4)
C59 0.051(5) 0.063(6) 0.029(4) 0.013(4) -0.003(4) -0.022(4)
C60 0.029(4) 0.035(4) 0.041(5) 0.003(3) 0.014(3) -0.003(3)
C61 0.023(3) 0.028(3) 0.048(5) 0.004(3) 0.009(3) -0.001(3)
C62 0.024(4) 0.028(4) 0.040(4) 0.007(3) 0.003(3) 0.001(3)
C63 0.052(6) 0.045(5) 0.056(6) 0.004(4) 0.011(5) -0.016(4)
P2 0.0539(13) 0.0299(10) 0.0371(11) 0.0012(8) 0.0158(10) 0.0103(9)
F13 0.081(5) 0.260(15) 0.087(6) 0.098(8) -0.003(4) -0.043(7)
F14 0.059(4) 0.113(6) 0.063(4) 0.017(4) 0.020(3) -0.011(4)
F15 0.223(12) 0.061(5) 0.313(17) 0.068(8) 0.209(13) 0.022(6)
F16 0.067(4) 0.061(3) 0.042(3) -0.012(2) 0.012(3) -0.022(3)
F17 0.114(5) 0.076(5) 0.043(3) -0.001(3) -0.007(3) 0.015(4)
F18 0.106(5) 0.100(5) 0.039(3) -0.001(3) 0.024(3) -0.060(4)
F19 0.174(8) 0.158(9) 0.064(5) 0.058(5) -0.028(5) -0.023(7)
F20 0.206(12) 0.170(9) 0.236(13) 0.133(10) -0.164(11) -0.132(9)
F21 0.127(8) 0.176(9) 0.109(7) 0.072(7) -0.030(6) 0.010(6)
F23 0.087(5) 0.066(4) 0.083(5) 0.026(3) -0.006(4) -0.034(3)
F24 0.128(7) 0.084(5) 0.199(10) 0.098(6) 0.067(7) 0.039(5)
F25 0.094(5) 0.110(6) 0.059(4) 0.025(4) 0.013(4) -0.018(4)
O5 0.045(3) 0.034(3) 0.038(3) 0.003(2) 0.009(3) 0.008(2)
O6 0.061(4) 0.023(3) 0.050(4) 0.000(2) 0.022(3) 0.008(2)
O7 0.052(4) 0.023(3) 0.048(3) -0.005(2) 0.009(3) 0.009(2)
O8 0.055(4) 0.036(3) 0.035(3) 0.000(2) 0.015(3) 0.006(2)
N4B 0.052(5) 0.022(3) 0.027(5) -0.001(3) 0.012(4) 0.010(4)
N5B 0.044(5) 0.019(4) 0.038(5) -0.008(3) 0.002(4) 0.000(4)
N6B 0.047(6) 0.024(4) 0.040(7) -0.008(5) 0.014(6) -0.003(4)
C65B 0.052(5) 0.022(3) 0.027(5) -0.001(3) 0.012(4) 0.010(4)
C64B 0.048(7) 0.033(5) 0.022(6) 0.002(4) 0.010(5) -0.004(5)
N6A 0.047(6) 0.024(4) 0.040(7) -0.008(5) 0.014(6) -0.003(4)
N5A 0.044(5) 0.019(4) 0.038(5) -0.008(3) 0.002(4) 0.000(4)
N4A 0.052(5) 0.022(3) 0.027(5) -0.001(3) 0.012(4) 0.010(4)
C64A 0.048(7) 0.033(5) 0.022(6) 0.002(4) 0.010(5) -0.004(5)
C65A 0.052(5) 0.022(3) 0.027(5) -0.001(3) 0.012(4) 0.010(4)
C66 0.125(10) 0.039(5) 0.028(5) -0.004(4) 0.012(5) 0.024(6)
C67 0.159(13) 0.026(4) 0.033(5) -0.009(4) 0.003(6) -0.012(6)
C68 0.159(14) 0.045(6) 0.053(7) -0.019(5) -0.012(8) -0.004(7)
C69 0.121(11) 0.052(6) 0.045(6) -0.016(5) -0.006(6) 0.019(7)
C70 0.124(11) 0.078(8) 0.034(6) 0.010(5) 0.023(6) 0.045(8)
C71 0.114(10) 0.058(6) 0.035(5) 0.008(5) 0.026(6) 0.025(6)
C72 0.209(18) 0.042(6) 0.069(9) 0.005(6) -0.023(10) -0.033(9)
C73 0.194(18) 0.082(9) 0.045(7) -0.021(6) -0.025(9) 0.038(11)
C74 0.080(8) 0.109(11) 0.078(9) 0.053(8) 0.030(7) 0.025(8)
C78A 0.064(10) 0.040(7) 0.066(10) -0.017(7) -0.018(8) 0.011(7)
C77A 0.088(16) 0.064(12) 0.13(2) -0.047(13) 0.042(15) -0.029(11)
C76A 0.034(6) 0.031(6) 0.067(9) -0.014(6) 0.006(6) 0.003(5)
C75A 0.045(7) 0.024(5) 0.044(7) -0.005(4) 0.008(5) 0.011(5)
C80A 0.084(11) 0.038(7) 0.037(7) 0.006(5) 0.015(7) 0.008(7)
C79A 0.087(11) 0.052(8) 0.040(7) -0.008(6) 0.005(7) 0.030(8)
C78B 0.09(4) 0.036(12) 0.09(2) -0.031(12) 0.03(2) 0.001(15)
C77B 0.027(13) 0.043(10) 0.056(15) -0.015(10) 0.000(10) 0.003(10)
C76B 0.036(13) 0.036(10) 0.024(10) -0.012(8) -0.013(8) 0.009(9)
C75B 0.044(14) 0.022(9) 0.031(11) -0.016(8) -0.007(9) 0.011(9)
C80B 0.057(17) 0.020(9) 0.058(16) -0.012(9) -0.001(12) 0.013(10)
C79B 0.029(13) 0.018(9) 0.090(19) -0.020(11) 0.012(14) -0.001(9)
C81A 0.092(12) 0.040(8) 0.091(12) 0.004(8) 0.053(10) -0.003(8)
C81B 0.039(15) 0.029(12) 0.043(15) -0.002(11) 0.014(12) 0.003(10)
C82A 0.052(10) 0.106(17) 0.086(18) -0.055(15) -0.009(10) 0.025(10)
C82B 0.06(2) 0.042(15) 0.09(2) -0.032(17) 0.020(17) 0.010(15)
C83A 0.107(15) 0.050(9) 0.113(17) 0.027(11) 0.062(14) 0.017(10)
C83B 0.053(18) 0.040(15) 0.037(16) 0.010(13) 0.022(15) 0.026(13)
C84 0.044(5) 0.049(5) 0.059(6) 0.013(4) 0.005(5) 0.006(4)
C85 0.046(5) 0.054(6) 0.067(7) 0.024(5) 0.013(5) 0.021(4)
C86 0.044(6) 0.054(6) 0.095(9) 0.021(6) 0.017(6) 0.012(5)
C87 0.053(6) 0.043(5) 0.078(8) 0.014(5) -0.007(5) 0.021(5)
C88 0.068(7) 0.044(5) 0.052(6) 0.010(4) -0.002(5) 0.023(5)
C89 0.056(6) 0.039(5) 0.051(6) 0.004(4) 0.009(4) 0.018(4)
C90 0.071(7) 0.053(6) 0.065(7) 0.018(5) 0.027(6) 0.011(5)
C91 0.087(9) 0.050(6) 0.087(9) -0.003(6) -0.024(7) 0.018(6)
C92 0.082(7) 0.042(5) 0.038(5) 0.003(4) 0.011(5) 0.005(5)
C93 0.050(5) 0.030(4) 0.036(4) 0.004(3) 0.007(3) 0.008(3)
C94 0.051(5) 0.021(4) 0.036(4) -0.003(3) 0.014(4) 0.009(3)
C95 0.043(5) 0.031(4) 0.035(4) -0.001(3) 0.013(4) 0.007(3)
C96 0.047(5) 0.028(4) 0.032(4) -0.001(3) 0.011(4) 0.002(3)
C97 0.044(5) 0.040(4) 0.035(4) 0.004(3) 0.007(4) 0.008(4)
C98 0.042(5) 0.053(5) 0.045(5) 0.012(4) 0.009(4) 0.006(4)
C99 0.053(6) 0.071(7) 0.045(6) 0.025(5) 0.007(5) 0.004(5)
C100 0.057(6) 0.054(6) 0.058(6) 0.026(5) 0.021(5) 0.010(5)
C101 0.050(5) 0.045(5) 0.054(6) 0.007(4) 0.011(5) 0.003(4)
C102 0.052(5) 0.041(5) 0.045(5) 0.006(4) 0.012(4) 0.009(4)
C103 0.055(7) 0.077(8) 0.083(9) 0.039(6) 0.022(6) 0.011(6)
C104 0.047(5) 0.032(4) 0.035(4) 0.000(3) 0.008(3) 0.005(3)
C105 0.052(5) 0.030(4) 0.040(5) 0.002(3) 0.002(4) -0.004(4)
C106 0.056(5) 0.035(4) 0.043(5) 0.002(4) 0.008(4) -0.005(4)
C107 0.050(5) 0.044(5) 0.043(5) -0.006(4) 0.009(4) -0.013(4)
C108 0.058(6) 0.040(5) 0.042(5) 0.001(4) 0.005(4) -0.014(4)
C109 0.063(6) 0.036(4) 0.042(5) 0.002(4) 0.009(4) -0.005(4)
C110 0.058(6) 0.052(5) 0.044(5) -0.002(4) 0.006(5) -0.013(5)
C111 0.064(6) 0.038(5) 0.047(5) -0.003(4) 0.016(5) 0.009(4)
C112 0.108(9) 0.052(6) 0.034(5) -0.002(4) 0.027(5) 0.012(6)
C113 0.054(5) 0.028(4) 0.035(4) -0.002(3) 0.006(4) 0.000(3)
C114 0.052(5) 0.034(4) 0.034(4) 0.003(3) 0.006(4) 0.001(4)
C115 0.040(5) 0.041(4) 0.045(5) 0.008(4) 0.005(4) 0.006(4)
C116 0.056(6) 0.034(4) 0.045(5) 0.005(4) 0.009(4) 0.005(4)
C117 0.052(6) 0.056(6) 0.053(6) 0.020(5) -0.008(5) 0.006(4)
C118 0.045(5) 0.044(5) 0.056(6) 0.014(4) -0.005(4) -0.001(4)
C119 0.071(7) 0.050(6) 0.062(7) 0.020(5) 0.003(6) 0.006(5)
C120 0.047(5) 0.041(4) 0.036(4) 0.002(3) 0.006(4) -0.002(4)
C121 0.083(8) 0.085(8) 0.044(6) -0.022(5) 0.004(6) 0.000(6)
C122 0.074(8) 0.138(13) 0.034(6) 0.000(7) 0.004(6) -0.007(9)
C123 0.072(7) 0.082(8) 0.040(6) 0.024(5) -0.005(5) -0.030(6)
C124 0.057(6) 0.040(5) 0.076(7) 0.027(5) -0.006(5) -0.014(4)
C125 0.054(5) 0.045(5) 0.041(5) -0.001(4) 0.003(4) -0.009(4)
C126 0.111(11) 0.088(8) 0.099(10) 0.053(8) -0.035(7) -0.048(6)

loop_
_atom_type_symbol
_atom_type_description
_atom_type_scat_dispersion_real
_atom_type_scat_dispersion_imag
_atom_type_scat_source
C C 0.0033 0.0016 'International Tables Vol C Tables 4.2.6.8 and 6.1.1.4'
H H 0.0000 0.0000 'International Tables Vol C Tables 4.2.6.8 and 6.1.1.4'
Cl Cl 0.1484 0.1585 'International Tables Vol C Tables 4.2.6.8 and 6.1.1.4'
F F 0.0171 0.0103 'International Tables Vol C Tables 4.2.6.8 and 6.1.1.4'
N N 0.0061 0.0033 'International Tables Vol C Tables 4.2.6.8 and 6.1.1.4'
O O 0.0106 0.0060 'International Tables Vol C Tables 4.2.6.8 and 6.1.1.4'
P P 0.1023 0.0942 'International Tables Vol C Tables 4.2.6.8 and 6.1.1.4'
Sb Sb -0.5866 1.5461 'International Tables Vol C Tables 4.2.6.8 and 6.1.1.4'

loop_
_geom_angle_atom_site_label_1
_geom_angle_atom_site_label_2
_geom_angle_atom_site_label_3
_geom_angle
F26 Sb1 F27 87.3(6)
F26 Sb1 F28 92.8(4)
F26 Sb1 F29 171.9(5)
F26 Sb1 F31 87.8(4)
F28 Sb1 F27 92.1(5)
F28 Sb1 F29 89.4(3)
F28 Sb1 F31 179.4(3)
F29 Sb1 F27 84.8(5)
F29 Sb1 F31 90.0(3)
F30 Sb1 F26 97.7(7)
F30 Sb1 F27 174.0(6)
F30 Sb1 F28 91.1(4)
F30 Sb1 F29 90.1(6)
F30 Sb1 F31 88.8(4)
F31 Sb1 F27 88.0(4)
F33 Sb2 F32 90.1(3)
F33 Sb2 F36 89.3(2)
F34 Sb2 F32 178.5(3)
F34 Sb2 F33 90.9(3)
F34 Sb2 F35 90.2(3)
F34 Sb2 F36 89.1(2)
F34 Sb2 F37 90.6(3)
F35 Sb2 F32 88.8(3)
F35 Sb2 F33 178.0(3)
F35 Sb2 F36 89.0(3)
F36 Sb2 F32 89.8(3)
F37 Sb2 F32 90.6(3)
F37 Sb2 F33 90.3(3)
F37 Sb2 F35 91.4(3)
F37 Sb2 F36 179.5(3)
Cl1 C1L Cl2 109.5(9)
Cl1 C1L H 109.8
Cl1 C1L HA 109.8
Cl2 C1L H 109.8
Cl2 C1L HA 109.8
H C1L HA 108.2
Cl3 C2L HB 111.4
Cl3 C2L HC 111.4
Cl4 C2L Cl3 102(3)
Cl4 C2L HB 111.4
Cl4 C2L HC 111.4
HB C2L HC 109.2
Cl5 C3L HD 109.8
Cl5 C3L HE 109.8
Cl6 C3L Cl5 109.3(8)
Cl6 C3L HD 109.8
Cl6 C3L HE 109.8
HD C3L HE 108.3
Cl7 C4L H4LA 111.7
Cl7 C4L H4LB 111.7
Cl8 C4L Cl7 100(5)
Cl8 C4L H4LA 111.7
Cl8 C4L H4LB 111.7
H4LA C4L H4LB 109.5
O1 P1 C1 95.7(3)
O2 P1 O1 101.5(3)
O2 P1 C1 95.7(3)
C30 O1 P1 114.7(4)
C33 O2 P1 122.5(4)
C31 O3 C48 117.0(6)
C32 O4 C49 113.6(6)
N2 N1 C1 113.6(6)
N2 N1 C3 119.8(6)
C1 N1 C3 126.4(6)
N1 N2 N3 103.7(5)
N2 N3 C2 112.9(5)
N2 N3 C12 117.8(6)
C2 N3 C12 129.0(6)
N1 C1 P1 117.0(5)
N1 C1 C2 105.0(6)
C2 C1 P1 137.1(6)
N3 C2 C1 104.8(6)
N3 C2 C21 123.3(6)
C1 C2 C21 131.6(6)
C4 C3 N1 118.0(7)
C4 C3 C8 125.2(7)
C8 C3 N1 116.7(7)
C3 C4 C5 116.0(8)
C3 C4 C9 122.4(7)
C5 C4 C9 121.6(8)
C4 C5 HF 119.1
C6 C5 C4 121.8(9)
C6 C5 HF 119.1
C5 C6 C7 119.1(8)
C5 C6 C10 120.5(10)
C7 C6 C10 120.4(9)
C6 C7 HG 118.6
C8 C7 C6 122.8(8)
C8 C7 HG 118.6
C3 C8 C11 122.4(7)
C7 C8 C3 115.1(9)
C7 C8 C11 122.5(8)
C4 C9 HH 109.5
C4 C9 HI 109.5
C4 C9 HJ 109.5
HH C9 HI 109.5
HH C9 HJ 109.5
HI C9 HJ 109.5
C6 C10 HK 109.5
C6 C10 HL 109.5
C6 C10 HM 109.5
HK C10 HL 109.5
HK C10 HM 109.5
HL C10 HM 109.5
C8 C11 HN 109.5
C8 C11 HO 109.5
C8 C11 HP 109.5
HN C11 HO 109.5
HN C11 HP 109.5
HO C11 HP 109.5
C13 C12 N3 120.6(6)
C13 C12 C17 123.0(6)
C17 C12 N3 116.3(6)
C12 C13 C18 123.4(6)
C14 C13 C12 116.6(7)
C14 C13 C18 119.9(7)
C13 C14 HQ 118.5
C13 C14 C15 122.9(8)
C15 C14 HQ 118.5
C14 C15 C19 120.9(9)
C16 C15 C14 117.6(7)
C16 C15 C19 121.4(8)
C15 C16 HR 118.2
C15 C16 C17 123.7(7)
C17 C16 HR 118.2
C12 C17 C20 123.1(7)
C16 C17 C12 116.0(7)
C16 C17 C20 120.8(7)
C13 C18 HS 109.5
C13 C18 HT 109.5
C13 C18 HU 109.5
HS C18 HT 109.5
HS C18 HU 109.5
HT C18 HU 109.5
C15 C19 HV 109.5
C15 C19 HW 109.5
C15 C19 HX 109.5
HV C19 HW 109.5
HV C19 HX 109.5
HW C19 HX 109.5
C17 C20 HY 109.5
C17 C20 HZ 109.5
C17 C20 H0AA 109.5
HY C20 HZ 109.5
HY C20 H0AA 109.5
HZ C20 H0AA 109.5
C22 C21 C2 121.7(6)
C22 C21 C26 119.2(6)
C26 C21 C2 119.1(6)
C21 C22 C28 120.8(7)
C23 C22 C21 118.4(7)
C23 C22 C28 120.7(7)
C22 C23 H1AA 118.8
C22 C23 C24 122.4(7)
C24 C23 H1AA 118.8
C23 C24 C29 119.7(8)
C25 C24 C23 118.6(7)
C25 C24 C29 121.6(8)
C24 C25 H2AA 119.0
C24 C25 C26 122.0(7)
C26 C25 H2AA 119.0
C21 C26 C27 120.6(6)
C25 C26 C21 119.4(7)
C25 C26 C27 119.9(6)
C26 C27 H3AA 109.5
C26 C27 H4AA 109.5
C26 C27 H5AA 109.5
H3AA C27 H4AA 109.5
H3AA C27 H5AA 109.5
H4AA C27 H5AA 109.5
C22 C28 H6AA 109.5
C22 C28 H7AA 109.5
C22 C28 H8AA 109.5
H6AA C28 H7AA 109.5
H6AA C28 H8AA 109.5
H7AA C28 H8AA 109.5
C24 C29 H9AA 109.5
C24 C29 H0BA 109.5
C24 C29 H1BA 109.5
H9AA C29 H0BA 109.5
H9AA C29 H1BA 109.5
H0BA C29 H1BA 109.5
O1 C30 C31 108.2(5)
O1 C30 C34 107.2(5)
O1 C30 C41 105.5(5)
C34 C30 C31 113.3(6)
C41 C30 C31 111.7(6)
C41 C30 C34 110.6(6)
O3 C31 C30 104.9(5)
O3 C31 H2BA 108.8
O3 C31 C32 113.5(5)
C30 C31 H2BA 108.8
C30 C31 C32 111.8(5)
C32 C31 H2BA 108.8
O4 C32 C31 111.6(5)
O4 C32 H3BA 108.6
O4 C32 C33 106.9(5)
C31 C32 H3BA 108.6
C31 C32 C33 112.5(6)
C33 C32 H3BA 108.6
O2 C33 C32 106.3(5)
O2 C33 C50 111.2(5)
O2 C33 C57 101.3(5)
C50 C33 C32 112.5(6)
C50 C33 C57 112.5(6)
C57 C33 C32 112.4(6)
C35 C34 C30 116.5(6)
C39 C34 C30 124.4(6)
C39 C34 C35 119.1(7)
C34 C35 H4BA 120.0
C36 C35 C34 120.1(7)
C36 C35 H4BA 120.0
C35 C36 H5BA 119.7
C37 C36 C35 120.5(7)
C37 C36 H5BA 119.7
C36 C37 C40 119.5(8)
C38 C37 C36 119.5(8)
C38 C37 C40 120.8(8)
C37 C38 H6BA 119.5
C37 C38 C39 121.0(8)
C39 C38 H6BA 119.5
C34 C39 C38 119.7(7)
C34 C39 H7BA 120.2
C38 C39 H7BA 120.2
F1 C40 C37 114.2(8)
F2 C40 F1 102.6(8)
F2 C40 C37 112.1(8)
F3 C40 F1 106.5(9)
F3 C40 F2 107.1(9)
F3 C40 C37 113.5(8)
C42 C41 C30 119.8(7)
C46 C41 C30 120.5(7)
C46 C41 C42 119.7(7)
C41 C42 H8BA 120.1
C43 C42 C41 119.7(8)
C43 C42 H8BA 120.1
C42 C43 H9BA 119.9
C44 C43 C42 120.3(8)
C44 C43 H9BA 119.9
C43 C44 C45 121.1(8)
C43 C44 C47 121.2(8)
C45 C44 C47 117.7(9)
C44 C45 H0CA 120.5
C44 C45 C46 118.9(8)
C46 C45 H0CA 120.5
C41 C46 C45 120.1(8)
C41 C46 H1CA 119.9
C45 C46 H1CA 119.9
F4 C47 F5 102.5(9)
F4 C47 C44 113.3(10)
F5 C47 C44 111.5(8)
F6 C47 F4 106.7(10)
F6 C47 F5 108.5(11)
F6 C47 C44 113.6(9)
O3 C48 H2CA 109.5
O3 C48 H3CA 109.5
O3 C48 H4CA 109.5
H2CA C48 H3CA 109.5
H2CA C48 H4CA 109.5
H3CA C48 H4CA 109.5
O4 C49 H5CA 109.5
O4 C49 H6CA 109.5
O4 C49 H7CA 109.5
H5CA C49 H6CA 109.5
H5CA C49 H7CA 109.5
H6CA C49 H7CA 109.5
C51 C50 C33 121.2(6)
C55 C50 C33 120.8(6)
C55 C50 C51 118.0(6)
C50 C51 H8CA 119.8
C50 C51 C52 120.3(7)
C52 C51 H8CA 119.8
C51 C52 H9CA 119.7
C53 C52 C51 120.5(7)
C53 C52 H9CA 119.7
C52 C53 C56 119.4(7)
C54 C53 C52 119.3(7)
C54 C53 C56 121.2(7)
C53 C54 H0DA 119.6
C53 C54 C55 120.8(7)
C55 C54 H0DA 119.6
C50 C55 C54 121.0(7)
C50 C55 H1DA 119.5
C54 C55 H1DA 119.5
F7 C56 F9 106.3(7)
F7 C56 C53 112.5(8)
F8 C56 F7 106.4(7)
F8 C56 F9 107.1(8)
F8 C56 C53 112.8(6)
F9 C56 C53 111.4(7)
C58 C57 C33 119.5(6)
C58 C57 C62 118.2(7)
C62 C57 C33 121.8(6)
C57 C58 H2DA 119.6
C57 C58 C59 120.9(7)
C59 C58 H2DA 119.6
C58 C59 H3DA 119.9
C60 C59 C58 120.2(8)
C60 C59 H3DA 119.9
C59 C60 C61 119.8(7)
C59 C60 C63 121.3(8)
C61 C60 C63 118.8(7)
C60 C61 H4DA 119.8
C60 C61 C62 120.4(7)
C62 C61 H4DA 119.8
C57 C62 H5DA 119.8
C61 C62 C57 120.4(7)
C61 C62 H5DA 119.8
F10 C63 F11 106.9(10)
F10 C63 F12 104.7(9)
F10 C63 C60 113.7(8)
F11 C63 F12 106.3(9)
F11 C63 C60 110.9(8)
F12 C63 C60 113.7(8)
O5 P2 O6 101.0(3)
O5 P2 C64B 88.4(8)
O5 P2 C64A 99.5(3)
O6 P2 C64B 96.4(11)
O6 P2 C64A 92.5(5)
C93 O5 P2 119.4(5)
C96 O6 P2 117.7(4)
C94 O7 C111 117.1(6)
C95 O8 C112 113.1(7)
C64B N4B N5B 108.0
C84 N4B N5B 106.0(16)
C84 N4B C64B 145.1(16)
N6B N5B N4B 108.0
N5B N6B C65B 108.0
C75B N6B N5B 117.1(15)
C75B N6B C65B 134.9(15)
N6B C65B C64B 108.0
N6B C65B C66 130.8(13)
C64B C65B C66 121.0(14)
N4B C64B P2 133.4(13)
N4B C64B C65B 108.0
C65B C64B P2 118.4(13)
C65A N6A N5A 108.0
C75A N6A N5A 116.3(6)
C75A N6A C65A 135.1(6)
N6A N5A N4A 108.0
C64A N4A N5A 108.0
C66 N4A N5A 117.5(7)
C66 N4A C64A 134.4(7)
N4A C64A P2 118.4(5)
N4A C64A C65A 108.0
C65A C64A P2 133.4(5)
N6A C65A C64A 108.0
N6A C65A C84 123.4(6)
C64A C65A C84 128.6(6)
N4A C66 C67 115.4(10)
N4A C66 C71 119.4(12)
C67 C66 C65B 121.2(12)
C67 C66 C71 125.0(12)
C71 C66 C65B 113.7(14)
C66 C67 C68 116.5(10)
C66 C67 C72 121.0(12)
C68 C67 C72 122.4(12)
C67 C68 H6DA 118.9
C69 C68 C67 122.2(14)
C69 C68 H6DA 118.9
C68 C69 C73 121.7(15)
C70 C69 C68 118.3(12)
C70 C69 C73 120.0(12)
C69 C70 H7DA 118.3
C69 C70 C71 123.4(11)
C71 C70 H7DA 118.3
C66 C71 C70 114.6(13)
C66 C71 C74 125.0(12)
C70 C71 C74 120.4(11)
C67 C72 H8DA 109.5
C67 C72 H9DA 109.5
C67 C72 H0EA 109.5
H8DA C72 H9DA 109.5
H8DA C72 H0EA 109.5
H9DA C72 H0EA 109.5
C69 C73 H1EA 109.5
C69 C73 H2EA 109.5
C69 C73 H3EA 109.5
H1EA C73 H2EA 109.5
H1EA C73 H3EA 109.5
H2EA C73 H3EA 109.5
C71 C74 H4EA 109.5
C71 C74 H5EA 109.5
C71 C74 H6EA 109.5
H4EA C74 H5EA 109.5
H4EA C74 H6EA 109.5
H5EA C74 H6EA 109.5
C77A C78A C79A 120.0
C77A C78A C82A 114.3(15)
C79A C78A C82A 125.6(15)
C78A C77A H7EA 120.0
C76A C77A C78A 120.0
C76A C77A H7EA 120.0
C77A C76A C81A 119.3(8)
C75A C76A C77A 120.0
C75A C76A C81A 119.9(9)
N6A C75A C76A 120.0(6)
N6A C75A C80A 119.0(6)
C76A C75A C80A 120.0
C75A C80A C83A 120.8(9)
C79A C80A C75A 120.0
C79A C80A C83A 117.9(9)
C78A C79A H8EA 120.0
C80A C79A C78A 120.0
C80A C79A H8EA 120.0
C77B C78B C79B 120.0
C77B C78B C82B 122(2)
C79B C78B C82B 118(2)
C78B C77B H9EA 120.0
C76B C77B C78B 120.0
C76B C77B H9EA 120.0
C77B C76B C81B 118.6(15)
C75B C76B C77B 120.0
C75B C76B C81B 121.4(15)
N6B C75B C76B 121.1(14)
N6B C75B C80B 118.8(14)
C80B C75B C76B 120.0
C75B C80B C79B 120.0
C75B C80B C83B 121.1(14)
C79B C80B C83B 118.9(14)
C78B C79B H0FA 120.0
C80B C79B C78B 120.0
C80B C79B H0FA 120.0
C76A C81A H1FA 109.5
C76A C81A H2FA 109.5
C76A C81A H3FA 109.5
H1FA C81A H2FA 109.5
H1FA C81A H3FA 109.5
H2FA C81A H3FA 109.5
C76B C81B H4FA 109.5
C76B C81B H5FA 109.5
C76B C81B H6FA 109.5
H4FA C81B H5FA 109.5
H4FA C81B H6FA 109.5
H5FA C81B H6FA 109.5
C78A C82A H7FA 109.5
C78A C82A H8FA 109.5
C78A C82A H9FA 109.5
H7FA C82A H8FA 109.5
H7FA C82A H9FA 109.5
H8FA C82A H9FA 109.5
C78B C82B H0GA 109.5
C78B C82B H1GA 109.5
C78B C82B H2GA 109.5
H0GA C82B H1GA 109.5
H0GA C82B H2GA 109.5
H1GA C82B H2GA 109.5
C80A C83A H3GA 109.5
C80A C83A H4GA 109.5
C80A C83A H5GA 109.5
H3GA C83A H4GA 109.5
H3GA C83A H5GA 109.5
H4GA C83A H5GA 109.5
C80B C83B H6GA 109.5
C80B C83B H7GA 109.5
C80B C83B H8GA 109.5
H6GA C83B H7GA 109.5
H6GA C83B H8GA 109.5
H7GA C83B H8GA 109.5
N4B C84 C85 107.0(15)
N4B C84 C89 133.0(17)
C85 C84 C65A 117.3(9)
C89 C84 C65A 123.1(9)
C89 C84 C85 119.6(10)
C84 C85 C90 124.0(10)
C86 C85 C84 118.3(9)
C86 C85 C90 117.6(10)
C85 C86 H9GA 119.9
C87 C86 C85 120.1(10)
C87 C86 H9GA 119.9
C86 C87 C91 119.1(11)
C88 C87 C86 119.4(11)
C88 C87 C91 121.5(11)
C87 C88 H0HA 119.4
C87 C88 C89 121.2(10)
C89 C88 H0HA 119.4
C84 C89 C88 121.3(10)
C84 C89 C92 121.7(9)
C88 C89 C92 117.0(9)
C85 C90 H1HA 109.5
C85 C90 H2HA 109.5
C85 C90 H3HA 109.5
H1HA C90 H2HA 109.5
H1HA C90 H3HA 109.5
H2HA C90 H3HA 109.5
C87 C91 H4HA 109.5
C87 C91 H5HA 109.5
C87 C91 H6HA 109.5
H4HA C91 H5HA 109.5
H4HA C91 H6HA 109.5
H5HA C91 H6HA 109.5
C89 C92 H7HA 109.5
C89 C92 H8HA 109.5
C89 C92 H9HA 109.5
H7HA C92 H8HA 109.5
H7HA C92 H9HA 109.5
H8HA C92 H9HA 109.5
O5 C93 C94 107.9(6)
O5 C93 C97 106.7(6)
O5 C93 C104 106.4(6)
C97 C93 C94 113.1(6)
C104 C93 C94 109.7(7)
C104 C93 C97 112.7(7)
O7 C94 C93 105.1(6)
O7 C94 H0IA 109.3
O7 C94 C95 111.9(6)
C93 C94 H0IA 109.3
C93 C94 C95 111.8(6)
C95 C94 H0IA 109.3
O8 C95 C94 111.2(6)
O8 C95 H1IA 107.7
O8 C95 C96 107.5(7)
C94 C95 H1IA 107.7
C96 C95 C94 114.9(6)
C96 C95 H1IA 107.7
O6 C96 C95 108.7(7)
O6 C96 C113 102.9(6)
O6 C96 C120 110.0(6)
C113 C96 C95 107.2(6)
C120 C96 C95 114.5(6)
C120 C96 C113 112.8(7)
C98 C97 C93 121.3(8)
C102 C97 C93 119.9(8)
C102 C97 C98 118.2(8)
C97 C98 H2IA 119.6
C97 C98 C99 120.7(9)
C99 C98 H2IA 119.6
C98 C99 H3IA 120.2
C100 C99 C98 119.6(9)
C100 C99 H3IA 120.2
C99 C100 C101 120.5(9)
C99 C100 C103 122.5(9)
C101 C100 C103 116.9(10)
C100 C101 H4IA 120.8
C100 C101 C102 118.4(9)
C102 C101 H4IA 120.8
C97 C102 C101 122.6(9)
C97 C102 H5IA 118.7
C101 C102 H5IA 118.7
F13 C103 C100 110.7(11)
F14 C103 F13 103.7(10)
F14 C103 F15 107.6(12)
F14 C103 C100 115.6(9)
F15 C103 F13 105.5(12)
F15 C103 C100 112.9(10)
C105 C104 C93 121.4(7)
C105 C104 C109 118.9(8)
C109 C104 C93 119.5(7)
C104 C105 H6IA 119.3
C104 C105 C106 121.3(8)
C106 C105 H6IA 119.3
C105 C106 H7IA 120.5
C107 C106 C105 118.9(8)
C107 C106 H7IA 120.5
C106 C107 C108 121.8(8)
C106 C107 C110 119.3(8)
C108 C107 C110 118.9(8)
C107 C108 H8IA 120.6
C107 C108 C109 118.8(8)
C109 C108 H8IA 120.6
C104 C109 C108 120.2(8)
C104 C109 H9IA 119.9
C108 C109 H9IA 119.9
F16 C110 F18 105.0(8)
F16 C110 C107 113.7(8)
F17 C110 F16 107.3(8)
F17 C110 F18 105.7(8)
F17 C110 C107 113.3(8)
F18 C110 C107 111.3(8)
O7 C111 H0JA 109.5
O7 C111 H1JA 109.5
O7 C111 H2JA 109.5
H0JA C111 H1JA 109.5
H0JA C111 H2JA 109.5
H1JA C111 H2JA 109.5
O8 C112 H3JA 109.5
O8 C112 H4JA 109.5
O8 C112 H5JA 109.5
H3JA C112 H4JA 109.5
H3JA C112 H5JA 109.5
H4JA C112 H5JA 109.5
C114 C113 C96 122.1(7)
C114 C113 C118 118.9(8)
C118 C113 C96 118.9(8)
C113 C114 H6JA 119.9
C113 C114 C115 120.2(8)
C115 C114 H6JA 119.9
C114 C115 H7JA 119.7
C116 C115 C114 120.7(8)
C116 C115 H7JA 119.7
C115 C116 C117 119.8(9)
C115 C116 C119 120.5(9)
C117 C116 C119 119.7(8)
C116 C117 H8JA 120.5
C116 C117 C118 119.0(8)
C118 C117 H8JA 120.5
C113 C118 C117 121.4(9)
C113 C118 H9JA 119.3
C117 C118 H9JA 119.3
F23 C119 F25 102.9(9)
F23 C119 C116 114.1(9)
F24 C119 F23 110.8(10)
F24 C119 F25 105.2(10)
F24 C119 C116 113.2(10)
F25 C119 C116 109.6(9)
C121 C120 C96 119.6(9)
C125 C120 C96 122.9(8)
C125 C120 C121 117.4(9)
C120 C121 H0KA 119.7
C122 C121 C120 120.6(12)
C122 C121 H0KA 119.7
C121 C122 H1KA 119.5
C123 C122 C121 121.0(12)
C123 C122 H1KA 119.5
C122 C123 C126 118.2(13)
C124 C123 C122 118.5(10)
C124 C123 C126 123.2(14)
C123 C124 H2KA 119.7
C123 C124 C125 120.6(11)
C125 C124 H2KA 119.7
C120 C125 C124 121.7(9)
C120 C125 H3KA 119.2
C124 C125 H3KA 119.2
F19 C126 F20 113.7(16)
F19 C126 F21 100.0(11)
F19 C126 C123 117.4(14)
F20 C126 F21 98.3(16)
F20 C126 C123 113.6(11)
F21 C126 C123 111.2(15)

loop_
_geom_bond_atom_site_label_1
_geom_bond_atom_site_label_2
_geom_bond_distance
Sb1 F26 1.844(9)
Sb1 F27 1.944(9)
Sb1 F28 1.856(7)
Sb1 F29 1.867(7)
Sb1 F30 1.799(8)
Sb1 F31 1.870(6)
Sb2 F32 1.876(6)
Sb2 F33 1.871(6)
Sb2 F34 1.858(5)
Sb2 F35 1.868(7)
Sb2 F36 1.874(5)
Sb2 F37 1.864(5)
Cl1 C1L 1.75(2)
Cl2 C1L 1.759(18)
C1L H 0.9900
C1L HA 0.9900
Cl3 C2L 1.79(7)
Cl4 C2L 1.73(7)
C2L HB 0.9900
C2L HC 0.9900
Cl5 C3L 1.788(15)
Cl6 C3L 1.786(14)
C3L HD 0.9900
C3L HE 0.9900
Cl7 C4L 1.96(9)
Cl8 C4L 1.95(10)
C4L H4LA 0.9900
C4L H4LB 0.9900
P1 O1 1.629(5)
P1 O2 1.623(5)
P1 C1 1.850(7)
F1 C40 1.331(12)
F2 C40 1.315(12)
F3 C40 1.287(11)
F4 C47 1.303(13)
F5 C47 1.344(12)
F6 C47 1.273(14)
F7 C56 1.323(11)
F8 C56 1.310(10)
F9 C56 1.328(10)
F10 C63 1.302(12)
F11 C63 1.310(12)
F12 C63 1.314(11)
O1 C30 1.470(8)
O2 C33 1.474(8)
O3 C31 1.409(8)
O3 C48 1.429(9)
O4 C32 1.412(8)
O4 C49 1.430(9)
N1 N2 1.323(8)
N1 C1 1.363(9)
N1 C3 1.462(9)
N2 N3 1.328(8)
N3 C2 1.375(9)
N3 C12 1.454(8)
C1 C2 1.380(10)
C2 C21 1.472(10)
C3 C4 1.365(12)
C3 C8 1.417(11)
C4 C5 1.410(11)
C4 C9 1.495(11)
C5 HF 0.9500
C5 C6 1.378(13)
C6 C7 1.383(14)
C6 C10 1.523(13)
C7 HG 0.9500
C7 C8 1.381(12)
C8 C11 1.498(13)
C9 HH 0.9800
C9 HI 0.9800
C9 HJ 0.9800
C10 HK 0.9800
C10 HL 0.9800
C10 HM 0.9800
C11 HN 0.9800
C11 HO 0.9800
C11 HP 0.9800
C12 C13 1.392(10)
C12 C17 1.420(10)
C13 C14 1.388(10)
C13 C18 1.492(10)
C14 HQ 0.9500
C14 C15 1.391(11)
C15 C16 1.378(13)
C15 C19 1.513(11)
C16 HR 0.9500
C16 C17 1.379(11)
C17 C20 1.507(12)
C18 HS 0.9800
C18 HT 0.9800
C18 HU 0.9800
C19 HV 0.9800
C19 HW 0.9800
C19 HX 0.9800
C20 HY 0.9800
C20 HZ 0.9800
C20 H0AA 0.9800
C21 C22 1.405(10)
C21 C26 1.421(10)
C22 C23 1.378(11)
C22 C28 1.520(11)
C23 H1AA 0.9500
C23 C24 1.385(12)
C24 C25 1.366(12)
C24 C29 1.523(12)
C25 H2AA 0.9500
C25 C26 1.368(10)
C26 C27 1.531(10)
C27 H3AA 0.9800
C27 H4AA 0.9800
C27 H5AA 0.9800
C28 H6AA 0.9800
C28 H7AA 0.9800
C28 H8AA 0.9800
C29 H9AA 0.9800
C29 H0BA 0.9800
C29 H1BA 0.9800
C30 C31 1.563(9)
C30 C34 1.535(10)
C30 C41 1.533(11)
C31 H2BA 1.0000
C31 C32 1.572(9)
C32 H3BA 1.0000
C32 C33 1.575(10)
C33 C50 1.520(9)
C33 C57 1.537(9)
C34 C35 1.396(10)
C34 C39 1.381(10)
C35 H4BA 0.9500
C35 C36 1.383(11)
C36 H5BA 0.9500
C36 C37 1.371(12)
C37 C38 1.368(12)
C37 C40 1.498(12)
C38 H6BA 0.9500
C38 C39 1.390(11)
C39 H7BA 0.9500
C41 C42 1.390(11)
C41 C46 1.367(11)
C42 H8BA 0.9500
C42 C43 1.377(12)
C43 H9BA 0.9500
C43 C44 1.358(13)
C44 C45 1.369(12)
C44 C47 1.504(13)
C45 H0CA 0.9500
C45 C46 1.403(11)
C46 H1CA 0.9500
C48 H2CA 0.9800
C48 H3CA 0.9800
C48 H4CA 0.9800
C49 H5CA 0.9800
C49 H6CA 0.9800
C49 H7CA 0.9800
C50 C51 1.398(10)
C50 C55 1.391(10)
C51 H8CA 0.9500
C51 C52 1.404(10)
C52 H9CA 0.9500
C52 C53 1.385(11)
C53 C54 1.367(11)
C53 C56 1.507(11)
C54 H0DA 0.9500
C54 C55 1.397(11)
C55 H1DA 0.9500
C57 C58 1.370(11)
C57 C62 1.388(10)
C58 H2DA 0.9500
C58 C59 1.392(12)
C59 H3DA 0.9500
C59 C60 1.355(11)
C60 C61 1.367(12)
C60 C63 1.512(11)
C61 H4DA 0.9500
C61 C62 1.383(11)
C62 H5DA 0.9500
P2 O5 1.620(6)
P2 O6 1.642(6)
P2 C64B 1.841(12)
P2 C64A 1.804(5)
F13 C103 1.380(16)
F14 C103 1.288(12)
F15 C103 1.289(15)
F16 C110 1.334(11)
F17 C110 1.320(12)
F18 C110 1.365(12)
F19 C126 1.254(18)
F20 C126 1.260(15)
F21 C126 1.40(2)
F23 C119 1.325(13)
F24 C119 1.299(12)
F25 C119 1.360(14)
O5 C93 1.467(9)
O6 C96 1.459(10)
O7 C94 1.412(8)
O7 C111 1.429(11)
O8 C95 1.404(10)
O8 C112 1.448(11)
N4B N5B 1.4200
N4B C64B 1.4200
N4B C84 1.042(19)
N5B N6B 1.4200
N6B C65B 1.4200
N6B C75B 1.372(17)
C65B C64B 1.4200
C65B C66 1.799(19)
N6A N5A 1.4200
N6A C65A 1.4200
N6A C75A 1.327(8)
N5A N4A 1.4200
N4A C64A 1.4200
N4A C66 1.257(13)
C64A C65A 1.4200
C65A C84 1.551(12)
C66 C67 1.375(18)
C66 C71 1.384(14)
C67 C68 1.389(17)
C67 C72 1.511(15)
C68 H6DA 0.9500
C68 C69 1.373(18)
C69 C70 1.368(19)
C69 C73 1.510(19)
C70 H7DA 0.9500
C70 C71 1.402(18)
C71 C74 1.501(19)
C72 H8DA 0.9800
C72 H9DA 0.9800
C72 H0EA 0.9800
C73 H1EA 0.9800
C73 H2EA 0.9800
C73 H3EA 0.9800
C74 H4EA 0.9800
C74 H5EA 0.9800
C74 H6EA 0.9800
C78A C77A 1.3900
C78A C79A 1.3900
C78A C82A 1.52(2)
C77A H7EA 0.9500
C77A C76A 1.3900
C76A C75A 1.3900
C76A C81A 1.523(17)
C75A C80A 1.3900
C80A C79A 1.3900
C80A C83A 1.54(2)
C79A H8EA 0.9500
C78B C77B 1.3900
C78B C79B 1.3900
C78B C82B 1.48(3)
C77B H9EA 0.9500
C77B C76B 1.3900
C76B C75B 1.3900
C76B C81B 1.43(3)
C75B C80B 1.3900
C80B C79B 1.3900
C80B C83B 1.58(3)
C79B H0FA 0.9500
C81A H1FA 0.9800
C81A H2FA 0.9800
C81A H3FA 0.9800
C81B H4FA 0.9800
C81B H5FA 0.9800
C81B H6FA 0.9800
C82A H7FA 0.9800
C82A H8FA 0.9800
C82A H9FA 0.9800
C82B H0GA 0.9800
C82B H1GA 0.9800
C82B H2GA 0.9800
C83A H3GA 0.9800
C83A H4GA 0.9800
C83A H5GA 0.9800
C83B H6GA 0.9800
C83B H7GA 0.9800
C83B H8GA 0.9800
C84 C85 1.426(14)
C84 C89 1.341(13)
C85 C86 1.408(17)
C85 C90 1.504(14)
C86 H9GA 0.9500
C86 C87 1.406(16)
C87 C88 1.343(15)
C87 C91 1.511(16)
C88 H0HA 0.9500
C88 C89 1.400(14)
C89 C92 1.536(14)
C90 H1HA 0.9800
C90 H2HA 0.9800
C90 H3HA 0.9800
C91 H4HA 0.9800
C91 H5HA 0.9800
C91 H6HA 0.9800
C92 H7HA 0.9800
C92 H8HA 0.9800
C92 H9HA 0.9800
C93 C94 1.553(12)
C93 C97 1.536(12)
C93 C104 1.515(11)
C94 H0IA 1.0000
C94 C95 1.596(11)
C95 H1IA 1.0000
C95 C96 1.558(11)
C96 C113 1.532(11)
C96 C120 1.528(12)
C97 C98 1.376(12)
C97 C102 1.375(13)
C98 H2IA 0.9500
C98 C99 1.411(13)
C99 H3IA 0.9500
C99 C100 1.375(14)
C100 C101 1.387(13)
C100 C103 1.491(14)
C101 H4IA 0.9500
C101 C102 1.394(13)
C102 H5IA 0.9500
C104 C105 1.383(11)
C104 C109 1.386(11)
C105 H6IA 0.9500
C105 C106 1.390(13)
C106 H7IA 0.9500
C106 C107 1.365(12)
C107 C108 1.376(13)
C107 C110 1.487(13)
C108 H8IA 0.9500
C108 C109 1.410(13)
C109 H9IA 0.9500
C111 H0JA 0.9800
C111 H1JA 0.9800
C111 H2JA 0.9800
C112 H3JA 0.9800
C112 H4JA 0.9800
C112 H5JA 0.9800
C113 C114 1.353(12)
C113 C118 1.380(12)
C114 H6JA 0.9500
C114 C115 1.397(12)
C115 H7JA 0.9500
C115 C116 1.366(12)
C116 C117 1.368(14)
C116 C119 1.496(14)
C117 H8JA 0.9500
C117 C118 1.390(13)
C118 H9JA 0.9500
C120 C121 1.388(13)
C120 C125 1.361(13)
C121 H0KA 0.9500
C121 C122 1.382(17)
C122 H1KA 0.9500
C122 C123 1.370(19)
C123 C124 1.358(16)
C123 C126 1.474(17)
C124 H2KA 0.9500
C124 C125 1.388(13)
C125 H3KA 0.9500
